data_1558407
loop_
_publ_author_name
'Falaise, Cl\'ement'
'Ivanov, Anton A.'
'Molard, Yann'
'Amela Cortes, Maria'
'Shestopalov, Michael A.'
'Haouas, Mohamed'
'Cadot, Emmanuel'
'Cordier, St\'ephane'

_publ_section_title
;
 From supramolecular to solid state chemistry: crystal engineering of
 luminescent materials by trapping molecular clusters in an
 aluminium-based host matrix
;
_journal_issue 9
_journal_name_full 'Materials Horizons'
_journal_page_first 2399
_journal_page_last 2406
_journal_paper_doi 10.1039/D0MH00637H
_journal_volume 7
_journal_year 2020
_chemical_formula_moiety 'Br8 Cl6 Mo6, C96 H112 Na5 O94.5, 2(Cl), 8(O)'
_chemical_formula_sum 'C96 H112 Br8 Cl8 Mo6 Na5 O102.5'
_chemical_formula_weight 4519.32
_space_group_crystal_system monoclinic
_space_group_IT_number 4
_space_group_name_Hall 'P 2yb'
_space_group_name_H-M_alt 'P 1 21 1'
_atom_sites_solution_hydrogens geom
_atom_sites_solution_primary dual
_audit_creation_date 2020-03-01
_audit_creation_method
;
Olex2 1.2
(compiled 2018.05.29 svn.r3508 for OlexSys, GUI svn.r5506)
;
_audit_update_record
;
2020-03-02 deposited with the CCDC.	2020-06-22 downloaded from the CCDC.
;
_cell_angle_alpha 90
_cell_angle_beta 93.734(4)
_cell_angle_gamma 90
_cell_formula_units_Z 2
_cell_length_a 15.8501(17)
_cell_length_b 32.821(4)
_cell_length_c 17.405(2)
_cell_measurement_reflns_used 9416
_cell_measurement_temperature 150(2)
_cell_measurement_theta_max 27.506
_cell_measurement_theta_min 2.426
_cell_volume 9035.1(18)
_computing_cell_refinement 'SAINT v8.37A (Bruker, 2015)'
_computing_data_reduction 'SAINT v8.37A (Bruker, 2015)'
_computing_molecular_graphics 'Olex2 (Dolomanov et al., 2009)'
_computing_publication_material 'Olex2 (Dolomanov et al., 2009)'
_computing_structure_refinement 'ShelXL (Sheldrick, 2015)'
_computing_structure_solution 'ShelXT (Sheldrick, 2015)'
_diffrn_ambient_temperature 150.15
_diffrn_measured_fraction_theta_full 0.999
_diffrn_measured_fraction_theta_max 0.998
_diffrn_measurement_device_type 'bruker D8 Advance'
_diffrn_radiation_type MoK\a
_diffrn_radiation_wavelength 0.71073
_diffrn_reflns_av_R_equivalents 0.0347
_diffrn_reflns_av_unetI/netI 0.0565
_diffrn_reflns_Laue_measured_fraction_full 0.999
_diffrn_reflns_Laue_measured_fraction_max 0.998
_diffrn_reflns_limit_h_max 20
_diffrn_reflns_limit_h_min -18
_diffrn_reflns_limit_k_max 42
_diffrn_reflns_limit_k_min -42
_diffrn_reflns_limit_l_max 22
_diffrn_reflns_limit_l_min -22
_diffrn_reflns_number 113359
_diffrn_reflns_point_group_measured_fraction_full 0.981
_diffrn_reflns_point_group_measured_fraction_max 0.979
_diffrn_reflns_theta_full 25.242
_diffrn_reflns_theta_max 27.525
_diffrn_reflns_theta_min 2.092
_exptl_absorpt_coefficient_mu 2.402
_exptl_absorpt_correction_T_max 0.7456
_exptl_absorpt_correction_T_min 0.5890
_exptl_absorpt_correction_type multi-scan
_exptl_absorpt_process_details
'SADABS-2016/2 (Bruker,2016/2) was used for absorption correction. wR2(int) was 0.1115 before and 0.0706 after correction. The Ratio of minimum to maximum transmission is 0.7900. The \l/2 correction factor is Not present.'
_exptl_crystal_colour 'clear yellow'
_exptl_crystal_colour_lustre clear
_exptl_crystal_colour_primary yellow
_exptl_crystal_density_diffrn 1.661
_exptl_crystal_description plate
_exptl_crystal_F_000 4462
_exptl_crystal_size_max 0.32
_exptl_crystal_size_mid 0.24
_exptl_crystal_size_min 0.03
_refine_diff_density_max 2.586
_refine_diff_density_min -1.380
_refine_diff_density_rms 0.192
_refine_ls_abs_structure_details
;
 Refined as an inversion twin.
;
_refine_ls_abs_structure_Flack 0.028(8)
_refine_ls_extinction_method none
_refine_ls_goodness_of_fit_ref 1.034
_refine_ls_hydrogen_treatment constr
_refine_ls_matrix_type full
_refine_ls_number_parameters 2109
_refine_ls_number_reflns 40804
_refine_ls_number_restraints 37
_refine_ls_restrained_S_all 1.034
_refine_ls_R_factor_all 0.0713
_refine_ls_R_factor_gt 0.0593
_refine_ls_shift/su_max 0.001
_refine_ls_shift/su_mean 0.000
_refine_ls_structure_factor_coef Fsqd
_refine_ls_weighting_details 'w=1/[\s^2^(Fo^2^)+(0.1079P)^2^+38.2915P] where P=(Fo^2^+2Fc^2^)/3'
_refine_ls_weighting_scheme calc
_refine_ls_wR_factor_gt 0.1701
_refine_ls_wR_factor_ref 0.1817
_reflns_Friedel_coverage 0.929
_reflns_Friedel_fraction_full 0.962
_reflns_Friedel_fraction_max 0.960
_reflns_number_gt 34744
_reflns_number_total 40804
_reflns_threshold_expression 'I > 2\s(I)'
_cod_data_source_file d0mh00637h2.cif
_cod_data_source_block import_a
_cod_depositor_comments
;Adding full bibliography for 1558402--1558407.cif.

 Adding full bibliography for 1558402--1558407.cif.
;
_cod_original_cell_volume 9035.4(18)
_cod_original_formula_sum 'C96 H112 Br8 Cl8 Mo6 Na5 O102.50'
_cod_database_code 1558407
_shelx_shelxl_version_number 2018/3
_shelx_space_group_comment
;
The symmetry employed for this shelxl refinement is uniquely defined
by the following loop, which should always be used as a source of
symmetry information in preference to the above space-group names.
They are only intended as comments.
;
_shelx_estimated_absorpt_t_max 0.931
_shelx_estimated_absorpt_t_min 0.514
_olex2_refinement_description
;
1. Twinned data refinement
 Scales: 0.972(8)
 0.028(8)
2. Fixed Uiso
 At 1.2 times of:
  All C(H) groups, All C(H,H) groups
3. Uiso/Uaniso restraints and constraints
Uanis(O1) \\sim Ueq, Uanis(O12W) \\sim Ueq, Uanis(O14) \\sim Ueq, Uanis(O27)
\\sim Ueq, Uanis(O33W) \\sim Ueq, Uanis(O18W) \\sim Ueq: with sigma of 0.001
and sigma for terminal atoms of 0.002
Uanis(O40) = Uanis(C48) = Uanis(C47)
4. Others
 Fixed Sof: Na8(0.5) O1W(0.5) Na2(0.5) O23W(0.5) O8W(0.5) O13W(0.5) O34W(0.5)
 Na7(0.5) O27W(0.5) O12W(0.5) O15W(0.5) O18W(0.5) O10W(0.5) O16W(0.5) O25W(0.5)
 O4W(0.5) O28W(0.5) Na5(0.5) Na6(0.5) O0AA(0.5) Na4(0.5)
5.a Ternary CH refined with riding coordinates:
 C94(H94), C89(H89), C66(H66), C53(H53), C1(H1), C93(H93), C3(H3), C7(H7),
 C54(H54), C14(H14), C45(H45), C60(H60), C47(H47), C33(H33), C75(H75), C70(H70),
  C19(H19), C27(H27), C64(H64), C2(H2), C20(H20), C96(H96), C95(H95), C9(H9),
 C76(H76), C43(H43), C21(H21), C88(H88), C77(H77), C26(H26), C50(H50), C39(H39),
  C28(H28), C92(H92), C84(H84), C34(H34), C25(H25), C4(H4), C5(H5), C78(H78),
 C63(H63), C80(H80), C87(H87), C29(H29), C17(H17), C44(H44), C15(H15), C52(H52),
  C74(H74), C10(H10), C41(H41), C8(H8), C22(H22), C82(H82), C16(H16), C71(H71),
 C51(H51), C58(H58), C11(H11), C32(H32), C57(H57), C69(H69), C90(H90), C13(H13),
  C46(H46), C31(H31), C83(H83), C56(H56), C86(H86), C40(H40), C59(H59),
 C68(H68), C37(H37), C81(H81), C35(H35), C62(H62), C38(H38), C23(H23), C65(H65),
  C72(H72)
5.b Secondary CH2 refined with riding coordinates:
 C30(H30A,H30B), C55(H55A,H55B), C85(H85A,H85B), C61(H61A,H61B), C12(H12A,
 H12B), C49(H49A,H49B), C24(H24A,H24B), C18(H18A,H18B), C48(H48A,H48B), C6(H6A,
 H6B), C36(H36A,H36B), C73(H73A,H73B), C91(H91A,H91B), C42(H42A,H42B), C79(H79A,
 H79B), C67(H67A,H67B)
;
_olex2_submission_special_instructions 'No special instructions were received'

loop_
_space_group_symop_operation_xyz
'x, y, z'
'-x, y+1/2, -z'

loop_
_atom_site_label
_atom_site_type_symbol
_atom_site_fract_x
_atom_site_fract_y
_atom_site_fract_z
_atom_site_U_iso_or_equiv
_atom_site_adp_type
_atom_site_occupancy
_atom_site_site_symmetry_order
_atom_site_calc_flag
_atom_site_refinement_flags_posn
_atom_site_refinement_flags_adp
_atom_site_refinement_flags_occupancy
_atom_site_disorder_assembly
_atom_site_disorder_group
Mo1 Mo 1.71967(5) 0.49362(2) 0.95024(5) 0.01589(16) Uani 1 1 d . . . . .
Mo2 Mo 1.71146(6) 0.47929(2) 0.73844(5) 0.01631(16) Uani 1 1 d . . . . .
Mo3 Mo 1.64309(6) 0.53104(2) 0.83130(5) 0.01926(18) Uani 1 1 d . . . . .
Mo4 Mo 1.62253(6) 0.45232(2) 0.85010(5) 0.01901(17) Uani 1 1 d . . . . .
Mo5 Mo 1.78795(6) 0.44198(2) 0.85692(5) 0.01866(17) Uani 1 1 d . . . . .
Mo6 Mo 1.80836(6) 0.52063(2) 0.83876(5) 0.01894(17) Uani 1 1 d . . . . .
Br1 Br 1.69954(8) 0.41520(3) 0.96760(6) 0.0281(2) Uani 1 1 d . . . . .
Br2 Br 1.55700(7) 0.50411(4) 0.94336(6) 0.0275(2) Uani 1 1 d . . . . .
Br3 Br 1.88225(7) 0.48345(3) 0.95766(6) 0.0270(2) Uani 1 1 d . . . . .
Br4 Br 1.54842(7) 0.48933(3) 0.73135(6) 0.0277(2) Uani 1 1 d . . . . .
Br5 Br 1.69055(8) 0.40108(3) 0.75758(6) 0.0277(2) Uani 1 1 d . . . . .
Br6 Br 1.73966(8) 0.57191(3) 0.93097(7) 0.0281(2) Uani 1 1 d . . . . .
Br7 Br 1.87392(7) 0.46921(3) 0.74463(6) 0.0271(2) Uani 1 1 d . . . . .
Br8 Br 1.73252(8) 0.55761(3) 0.72090(6) 0.0292(2) Uani 1 1 d . . . . .
Cl1 Cl 1.72364(17) 0.50275(9) 1.08882(14) 0.0275(5) Uani 1 1 d . . . . .
Cl2 Cl 1.70650(18) 0.47022(9) 0.59979(14) 0.0290(5) Uani 1 1 d . . . . .
Cl3 Cl 1.4999(2) 0.40880(10) 0.8587(2) 0.0436(8) Uani 1 1 d . . . . .
Cl4 Cl 1.8863(2) 0.38529(9) 0.8720(2) 0.0432(8) Uani 1 1 d . . . . .
Cl5 Cl 1.9318(2) 0.56400(11) 0.8330(2) 0.0437(8) Uani 1 1 d . . . . .
Cl6 Cl 1.5455(2) 0.58812(10) 0.8124(2) 0.0456(8) Uani 1 1 d . . . . .
Na3 Na 1.7423(2) 0.48490(12) 1.3480(2) 0.0206(8) Uani 1 1 d . . . . .
Na1 Na 1.7628(4) 0.65386(17) 0.4167(3) 0.0416(12) Uani 1 1 d . . . . .
O5 O 1.4770(4) 0.4017(2) 1.1059(4) 0.0193(13) Uani 1 1 d . . . . .
O3 O 1.6322(4) 0.5042(2) 1.2578(4) 0.0211(14) Uani 1 1 d . . . . .
O42 O 0.9245(5) 0.4781(2) 1.1857(4) 0.0210(14) Uani 1 1 d . . . . .
O29 O 1.7085(5) 0.6876(3) 0.6701(5) 0.0296(17) Uani 1 1 d . . . . .
O12 O 1.5636(5) 0.2881(2) 0.7051(4) 0.0278(16) Uani 1 1 d . . . . .
O49 O 0.8655(5) 0.2865(2) 0.8692(4) 0.0236(15) Uani 1 1 d . . . . .
O13 O 1.4499(5) 0.3492(2) 0.6581(4) 0.0247(15) Uani 1 1 d . . . . .
O7AA O 1.5555(5) 0.6542(2) 1.0036(4) 0.0208(14) Uani 1 1 d . . . . .
O74 O 0.8628(5) 0.6706(2) 1.0864(4) 0.0253(15) Uani 1 1 d . . . . .
O39 O 1.5216(4) 0.5371(2) 1.1445(4) 0.0180(13) Uani 1 1 d . . . . .
O46 O 0.8888(5) 0.3477(2) 1.0992(4) 0.0259(16) Uani 1 1 d . . . . .
O23 O 1.6172(5) 0.4815(2) 0.4214(4) 0.0209(14) Uani 1 1 d . . . . .
O78 O 0.8089(5) 0.5260(2) 1.2572(4) 0.0211(14) Uani 1 1 d . . . . .
O76 O 0.9665(5) 0.6047(2) 1.0832(4) 0.0202(14) Uani 1 1 d . . . . .
O68 O 0.8806(5) 0.7116(2) 0.7608(5) 0.0309(17) Uani 1 1 d . . . . .
O2 O 1.4092(4) 0.4985(2) 1.1878(5) 0.0246(15) Uani 1 1 d . . . . .
O4 O 1.6170(4) 0.4200(2) 1.2086(4) 0.0229(14) Uani 1 1 d . . . . .
O54 O 0.9569(5) 0.2817(2) 0.6807(5) 0.0283(16) Uani 1 1 d . . . . .
O79 O 1.0346(4) 0.5235(2) 1.2192(5) 0.0247(15) Uani 1 1 d . . . . .
O24 O 1.6597(4) 0.5626(2) 0.4736(4) 0.0218(14) Uani 1 1 d . . . . .
O66 O 0.9682(5) 0.5956(2) 0.6148(4) 0.0242(15) Uani 1 1 d . . . . .
O43 O 0.7852(4) 0.4374(2) 1.2456(4) 0.0227(14) Uani 1 1 d . . . . .
O63 O 1.0525(5) 0.5573(2) 0.5377(4) 0.0276(16) Uani 1 1 d . . . . .
O35 O 1.4407(4) 0.3185(2) 0.9032(4) 0.0204(14) Uani 1 1 d . . . . .
O28 O 1.5681(5) 0.6863(2) 0.7599(4) 0.0217(14) Uani 1 1 d . . . . .
O19 O 1.4900(4) 0.4663(2) 0.5197(4) 0.0211(14) Uani 1 1 d . . . . .
O55 O 0.8824(5) 0.3378(2) 0.6322(4) 0.0282(16) Uani 1 1 d . . . . .
O65 O 0.8482(5) 0.6072(2) 0.4941(4) 0.0256(15) Uani 1 1 d . . . . .
O25 O 1.5411(5) 0.6029(2) 0.5601(4) 0.0238(15) Uani 1 1 d . . . . .
O22 O 1.4097(5) 0.5211(2) 0.4682(5) 0.0265(16) Uani 1 1 d . . . . .
O11 O 1.5468(5) 0.2577(2) 0.8617(4) 0.0273(16) Uani 1 1 d . . . . .
O18 O 1.5985(5) 0.4024(2) 0.4852(4) 0.0249(15) Uani 1 1 d . . . . .
O59 O 0.7514(5) 0.3620(2) 0.5229(5) 0.0309(17) Uani 1 1 d . . . . .
O72 O 0.8718(4) 0.7008(2) 0.9273(4) 0.0222(14) Uani 1 1 d . . . . .
O61 O 0.9195(5) 0.4647(2) 0.5290(4) 0.0265(15) Uani 1 1 d . . . . .
O8 O 1.5785(5) 0.2962(2) 1.0067(4) 0.0268(16) Uani 1 1 d . . . . .
O52 O 0.7226(5) 0.2719(3) 0.7718(5) 0.0326(18) Uani 1 1 d . . . . .
O32 O 1.7083(5) 0.6952(3) 0.9728(4) 0.0289(17) Uani 1 1 d . . . . .
O48 O 0.9527(4) 0.2636(2) 0.9737(4) 0.0214(14) Uani 1 1 d . . . . .
O60 O 0.7787(5) 0.4357(2) 0.4436(4) 0.0246(15) Uani 1 1 d . . . . .
O77 O 0.8294(5) 0.6009(2) 1.1770(4) 0.0233(15) Uani 1 1 d . . . . .
O16 O 1.3607(5) 0.3765(3) 0.5595(5) 0.0326(18) Uani 1 1 d . . . . .
O71 O 0.9852(5) 0.6581(2) 0.8424(4) 0.0263(16) Uani 1 1 d . . . . .
O31 O 1.7137(5) 0.7233(3) 0.8177(5) 0.0315(17) Uani 1 1 d . . . . .
O15 O 1.3376(4) 0.2980(2) 0.8106(4) 0.0216(14) Uani 1 1 d . . . . .
O58 O 0.9953(5) 0.4058(3) 0.5066(5) 0.0338(18) Uani 1 1 d . . . . .
O67 O 0.8580(5) 0.6611(3) 0.6236(4) 0.0317(18) Uani 1 1 d . . . . .
O38 O 1.6596(5) 0.5845(2) 1.1978(4) 0.0224(14) Uani 1 1 d . . . . .
O7 O 1.5922(5) 0.3408(2) 1.1481(5) 0.0286(16) Uani 1 1 d . . . . .
O6 O 1.3680(4) 0.3534(2) 1.0877(4) 0.0229(14) Uani 1 1 d . . . . .
O45 O 0.9949(5) 0.3711(2) 1.1880(5) 0.0273(16) Uani 1 1 d . . . . .
O37 O 1.6747(5) 0.6629(2) 1.1216(4) 0.0284(16) Uani 1 1 d . . . . .
O33 O 1.4881(5) 0.7226(2) 0.8436(4) 0.0238(15) Uani 1 1 d . . . . .
O36 O 1.4498(5) 0.6396(2) 1.0859(5) 0.0295(17) Uani 1 1 d . . . . .
O69 O 1.0878(5) 0.6629(3) 0.7524(5) 0.0334(18) Uani 1 1 d . . . . .
O30 O 1.6890(5) 0.6426(2) 0.5295(5) 0.0280(16) Uani 1 1 d . . . . .
O17 O 1.5657(5) 0.3244(3) 0.5563(5) 0.0337(18) Uani 1 1 d . . . . .
C94 C 0.8859(6) 0.5675(3) 1.1697(6) 0.0209(19) Uani 1 1 d . . . . .
H94 H 0.864155 0.550216 1.125445 0.025 Uiso 1 1 calc R . . . .
O44 O 0.7692(5) 0.3520(2) 1.2072(5) 0.0309(17) Uani 1 1 d . . . . .
O51 O 0.7383(5) 0.3043(3) 1.0724(5) 0.0338(18) Uani 1 1 d . . . . .
O64 O 0.8095(5) 0.5239(2) 0.4566(4) 0.0241(15) Uani 1 1 d . . . . .
O47 O 1.0611(5) 0.2774(2) 1.1097(5) 0.0281(16) Uani 1 1 d . . . . .
O73 O 1.0773(4) 0.6434(2) 1.0404(4) 0.0233(15) Uani 1 1 d . . . . .
O50 O 0.7237(5) 0.2560(3) 0.9336(5) 0.0339(19) Uani 1 1 d . . . . .
O53 O 0.7349(5) 0.2930(3) 0.6145(5) 0.038(2) Uani 1 1 d . . . . .
O26 O 1.4713(5) 0.6650(3) 0.5671(5) 0.0330(18) Uani 1 1 d . . . . .
C89 C 0.9381(6) 0.6743(3) 1.0467(6) 0.0199(19) Uani 1 1 d . . . . .
H89 H 0.960993 0.702469 1.055278 0.024 Uiso 1 1 calc R . . . .
C66 C 0.8872(7) 0.2945(3) 0.6331(6) 0.024(2) Uani 1 1 d . . . . .
H66 H 0.893477 0.284390 0.579606 0.029 Uiso 1 1 calc R . . . .
C53 C 0.8430(6) 0.4173(3) 1.1988(6) 0.0193(19) Uani 1 1 d . . . . .
H53 H 0.822640 0.419828 1.143413 0.023 Uiso 1 1 calc R . . . .
C1 C 1.4881(6) 0.5169(3) 1.2088(6) 0.0214(19) Uani 1 1 d . . . . .
H1 H 1.480906 0.537202 1.250764 0.026 Uiso 1 1 calc R . . . .
C93 C 0.9739(6) 0.5828(3) 1.1536(6) 0.0182(18) Uani 1 1 d . . . . .
H93 H 0.995279 0.601342 1.196064 0.022 Uiso 1 1 calc R . . . .
C3 C 1.5595(6) 0.4512(3) 1.1786(6) 0.0190(19) Uani 1 1 d . . . . .
H3 H 1.580508 0.462607 1.130032 0.023 Uiso 1 1 calc R . . . .
C7 C 1.4468(6) 0.3625(3) 1.1267(6) 0.0195(18) Uani 1 1 d . . . . .
H7 H 1.439770 0.362160 1.183342 0.023 Uiso 1 1 calc R . . . .
C54 C 0.9295(6) 0.4368(3) 1.2112(6) 0.022(2) Uani 1 1 d . . . . .
H54 H 0.948812 0.435756 1.266992 0.027 Uiso 1 1 calc R . . . .
C14 C 1.4784(6) 0.2701(3) 0.8116(6) 0.0204(19) Uani 1 1 d . . . . .
H14 H 1.456977 0.245758 0.781714 0.024 Uiso 1 1 calc R . . . .
C45 C 1.6035(7) 0.5985(3) 1.1362(6) 0.023(2) Uani 1 1 d . . . . .
H45 H 1.624468 0.589288 1.086088 0.028 Uiso 1 1 calc R . . . .
C60 C 0.8777(7) 0.2576(3) 0.9292(6) 0.023(2) Uani 1 1 d . . . . .
H60 H 0.877594 0.229578 0.906650 0.028 Uiso 1 1 calc R . . . .
C47 C 1.4564(13) 0.5957(7) 1.0793(15) 0.078(3) Uani 1 1 d . . . . .
H47 H 1.482646 0.589405 1.029929 0.094 Uiso 1 1 calc R . . . .
O32W O 1.6477(6) 0.6120(3) 0.3479(5) 0.039(2) Uani 1 1 d . . . . .
C33 C 1.6326(7) 0.6659(3) 0.6482(6) 0.023(2) Uani 1 1 d . . . . .
H33 H 1.636089 0.637695 0.669829 0.027 Uiso 1 1 calc R . . . .
C75 C 0.9484(6) 0.5036(3) 0.5061(6) 0.0221(19) Uani 1 1 d . . . . .
H75 H 0.966384 0.502025 0.452124 0.027 Uiso 1 1 calc R . . . .
O10 O 1.2549(5) 0.3021(3) 1.0044(6) 0.037(2) Uani 1 1 d . . . . .
C70 C 0.8277(7) 0.3856(3) 0.5390(6) 0.024(2) Uani 1 1 d . . . . .
H70 H 0.818253 0.405381 0.581333 0.029 Uiso 1 1 calc R . . . .
C19 C 1.4240(7) 0.3463(4) 0.5801(6) 0.027(2) Uani 1 1 d . . . . .
H19 H 1.400172 0.318511 0.569087 0.032 Uiso 1 1 calc R . . . .
C27 C 1.5847(6) 0.5429(3) 0.4946(6) 0.0199(19) Uani 1 1 d . . . . .
H27 H 1.596787 0.528627 0.544866 0.024 Uiso 1 1 calc R . . . .
C64 C 0.7960(7) 0.2895(4) 0.7455(7) 0.030(2) Uani 1 1 d . . . . .
H64 H 0.792821 0.319805 0.750445 0.036 Uiso 1 1 calc R . . . .
C2 C 1.5526(6) 0.4851(3) 1.2367(6) 0.0195(18) Uani 1 1 d . . . . .
H2 H 1.531883 0.472638 1.284395 0.023 Uiso 1 1 calc R . . . .
C20 C 1.5004(6) 0.3530(3) 0.5334(6) 0.022(2) Uani 1 1 d . . . . .
H20 H 1.482254 0.346923 0.478527 0.027 Uiso 1 1 calc R . . . .
C96 C 0.9559(6) 0.5080(3) 1.2388(6) 0.0211(19) Uani 1 1 d . . . . .
H96 H 0.963331 0.495210 1.290984 0.025 Uiso 1 1 calc R . . . .
C95 C 0.8890(6) 0.5421(3) 1.2415(6) 0.0213(19) Uani 1 1 d . . . . .
H95 H 0.907141 0.560449 1.285401 0.026 Uiso 1 1 calc R . . . .
C9 C 1.5193(6) 0.3284(3) 1.0218(6) 0.021(2) Uani 1 1 d . . . . .
H9 H 1.540190 0.354833 1.001704 0.025 Uiso 1 1 calc R . . . .
C76 C 0.8776(7) 0.5347(3) 0.5103(6) 0.022(2) Uani 1 1 d . . . . .
H76 H 0.857504 0.535294 0.563548 0.027 Uiso 1 1 calc R . . . .
C43 C 1.5280(7) 0.6603(3) 1.0780(6) 0.022(2) Uani 1 1 d . . . . .
H43 H 1.519449 0.690128 1.086179 0.027 Uiso 1 1 calc R . . . .
C30 C 1.3604(8) 0.5783(4) 0.5354(9) 0.042(3) Uani 1 1 d . . . . .
H30A H 1.374480 0.598369 0.576695 0.050 Uiso 1 1 calc R . . . .
H30B H 1.350341 0.593529 0.486584 0.050 Uiso 1 1 calc R . . . .
C21 C 1.5334(7) 0.3968(4) 0.5362(6) 0.026(2) Uani 1 1 d . . . . .
H21 H 1.555367 0.403458 0.589886 0.031 Uiso 1 1 calc R . . . .
C88 C 0.9210(6) 0.6679(3) 0.9602(6) 0.022(2) Uani 1 1 d . . . . .
H88 H 0.890383 0.641527 0.950548 0.026 Uiso 1 1 calc R . . . .
C77 C 0.9115(6) 0.5773(3) 0.4893(6) 0.0221(19) Uani 1 1 d . . . . .
H77 H 0.926943 0.576128 0.434487 0.027 Uiso 1 1 calc R . . . .
C26 C 1.5541(6) 0.5114(3) 0.4337(6) 0.0209(19) Uani 1 1 d . . . . .
H26 H 1.542820 0.526389 0.384070 0.025 Uiso 1 1 calc R . . . .
C50 C 0.9916(8) 0.4138(3) 1.1638(7) 0.030(2) Uani 1 1 d . . . . .
H50 H 0.973197 0.415566 1.107815 0.036 Uiso 1 1 calc R . . . .
C39 C 1.6380(6) 0.6897(3) 0.9171(5) 0.0185(19) Uani 1 1 d . . . . .
H39 H 1.645038 0.663320 0.889604 0.022 Uiso 1 1 calc R . . . .
C28 C 1.5131(6) 0.5733(3) 0.5030(6) 0.0193(18) Uani 1 1 d . . . . .
H28 H 1.499030 0.587215 0.452697 0.023 Uiso 1 1 calc R . . . .
C92 C 1.0328(7) 0.5464(3) 1.1493(7) 0.027(2) Uani 1 1 d . . . . .
H92 H 1.012313 0.528477 1.105448 0.032 Uiso 1 1 calc R . . . .
C84 C 1.0202(7) 0.6826(3) 0.7867(6) 0.027(2) Uani 1 1 d . . . . .
H84 H 1.040756 0.708703 0.810819 0.033 Uiso 1 1 calc R . . . .
C34 C 1.5577(7) 0.6881(3) 0.6789(6) 0.024(2) Uani 1 1 d . . . . .
H34 H 1.556383 0.717086 0.661181 0.029 Uiso 1 1 calc R . . . .
C25 C 1.4718(7) 0.4922(3) 0.4538(6) 0.024(2) Uani 1 1 d . . . . .
H25 H 1.450341 0.474814 0.409595 0.028 Uiso 1 1 calc R . . . .
C4 C 1.4723(6) 0.4329(3) 1.1617(6) 0.0211(19) Uani 1 1 d . . . . .
H4 H 1.451229 0.421272 1.210071 0.025 Uiso 1 1 calc R . . . .
C5 C 1.4118(6) 0.4669(3) 1.1305(7) 0.026(2) Uani 1 1 d . . . . .
H5 H 1.432192 0.478282 1.081729 0.031 Uiso 1 1 calc R . . . .
C78 C 0.9916(7) 0.5887(3) 0.5390(6) 0.025(2) Uani 1 1 d . . . . .
H78 H 1.015907 0.614296 0.518547 0.031 Uiso 1 1 calc R . . . .
C63 C 0.8738(6) 0.2738(3) 0.7930(6) 0.022(2) Uani 1 1 d . . . . .
H63 H 0.875234 0.243356 0.790875 0.027 Uiso 1 1 calc R . . . .
O21 O 1.2855(6) 0.5582(4) 0.5517(7) 0.058(3) Uani 1 1 d . . . . .
C80 C 1.0647(7) 0.6258(4) 0.7132(7) 0.032(2) Uani 1 1 d . . . . .
H80 H 1.041846 0.606683 0.751362 0.038 Uiso 1 1 calc R . . . .
C87 C 1.0049(7) 0.6671(3) 0.9221(6) 0.024(2) Uani 1 1 d . . . . .
H87 H 1.033637 0.694160 0.927769 0.028 Uiso 1 1 calc R . . . .
C29 C 1.4353(7) 0.5504(4) 0.5284(6) 0.027(2) Uani 1 1 d . . . . .
H29 H 1.449185 0.535959 0.578257 0.032 Uiso 1 1 calc R . . . .
C17 C 1.3569(7) 0.3308(3) 0.7586(6) 0.026(2) Uani 1 1 d . . . . .
H17 H 1.378725 0.354650 0.789559 0.031 Uiso 1 1 calc R . . . .
C44 C 1.5963(7) 0.6449(3) 1.1367(6) 0.025(2) Uani 1 1 d . . . . .
H44 H 1.581195 0.653708 1.189124 0.030 Uiso 1 1 calc R . . . .
C15 C 1.5032(6) 0.3028(3) 0.7545(6) 0.022(2) Uani 1 1 d . . . . .
H15 H 1.527813 0.326544 0.783987 0.026 Uiso 1 1 calc R . . . .
O62 O 1.1295(7) 0.4896(4) 0.4819(8) 0.065(3) Uani 1 1 d . . . . .
C52 C 0.8493(7) 0.3720(3) 1.2208(6) 0.025(2) Uani 1 1 d . . . . .
H52 H 0.866060 0.370177 1.277097 0.030 Uiso 1 1 calc R . . . .
C74 C 1.0250(8) 0.5177(3) 0.5614(7) 0.031(2) Uani 1 1 d . . . . .
H74 H 1.006984 0.519184 0.615305 0.038 Uiso 1 1 calc R . . . .
C10 C 1.4330(6) 0.3189(3) 0.9838(6) 0.0182(18) Uani 1 1 d . . . . .
H10 H 1.414054 0.291510 1.000942 0.022 Uiso 1 1 calc R . . . .
C41 C 1.4810(7) 0.6877(3) 0.8942(6) 0.025(2) Uani 1 1 d . . . . .
H41 H 1.484941 0.662174 0.863332 0.030 Uiso 1 1 calc R . . . .
C8 C 1.5131(6) 0.3314(3) 1.1088(6) 0.0215(19) Uani 1 1 d . . . . .
H8 H 1.494322 0.304304 1.127587 0.026 Uiso 1 1 calc R . . . .
C22 C 1.4600(7) 0.4244(3) 0.5131(6) 0.024(2) Uani 1 1 d . . . . .
H22 H 1.438460 0.418565 0.458964 0.028 Uiso 1 1 calc R . . . .
C82 C 0.9202(7) 0.6522(3) 0.6846(6) 0.023(2) Uani 1 1 d . . . . .
H82 H 0.896031 0.633040 0.722076 0.028 Uiso 1 1 calc R . . . .
C55 C 1.0469(6) 0.3066(3) 1.0478(7) 0.025(2) Uani 1 1 d . . . . .
H55A H 1.089014 0.302163 1.009131 0.030 Uiso 1 1 calc R . . . .
H55B H 1.055319 0.334485 1.068781 0.030 Uiso 1 1 calc R . . . .
C16 C 1.4242(6) 0.3168(3) 0.7069(6) 0.0216(19) Uani 1 1 d . . . . .
H16 H 1.401645 0.293711 0.674226 0.026 Uiso 1 1 calc R . . . .
C71 C 0.8459(7) 0.4090(3) 0.4672(6) 0.024(2) Uani 1 1 d . . . . .
H71 H 0.851518 0.388734 0.424947 0.029 Uiso 1 1 calc R . . . .
C51 C 0.9166(7) 0.3499(3) 1.1769(6) 0.024(2) Uani 1 1 d . . . . .
H51 H 0.923843 0.321655 1.197759 0.029 Uiso 1 1 calc R . . . .
C58 C 0.8028(6) 0.3023(3) 1.0211(6) 0.023(2) Uani 1 1 d . . . . .
H58 H 0.794607 0.324750 0.982354 0.027 Uiso 1 1 calc R . . . .
O75 O 1.1935(7) 0.6662(4) 0.9375(10) 0.075(4) Uani 1 1 d . . . . .
C11 C 1.3703(6) 0.3508(3) 1.0057(6) 0.0206(19) Uani 1 1 d . . . . .
H11 H 1.386572 0.377882 0.984720 0.025 Uiso 1 1 calc R . . . .
C32 C 1.6235(7) 0.6639(3) 0.5608(6) 0.025(2) Uani 1 1 d . . . . .
H32 H 1.623667 0.692401 0.540418 0.031 Uiso 1 1 calc R . . . .
C57 C 0.8886(6) 0.3075(3) 1.0647(6) 0.0200(19) Uani 1 1 d . . . . .
H57 H 0.896011 0.286297 1.105873 0.024 Uiso 1 1 calc R . . . .
C69 C 0.9019(7) 0.3585(3) 0.5634(7) 0.028(2) Uani 1 1 d . . . . .
H69 H 0.910504 0.338088 0.521981 0.034 Uiso 1 1 calc R . . . .
C90 C 1.0033(6) 0.6439(3) 1.0812(6) 0.0200(19) Uani 1 1 d . . . . .
H90 H 1.019258 0.652444 1.135397 0.024 Uiso 1 1 calc R . . . .
O31W O 1.8419(8) 0.6544(4) 0.3056(6) 0.057(3) Uani 1 1 d . . . . .
C13 C 1.4079(6) 0.2857(3) 0.8590(6) 0.0199(19) Uani 1 1 d . . . . .
H13 H 1.390269 0.263586 0.894056 0.024 Uiso 1 1 calc R . . . .
C46 C 1.5162(6) 0.5808(3) 1.1454(6) 0.0211(19) Uani 1 1 d . . . . .
H46 H 1.495086 0.590029 1.195493 0.025 Uiso 1 1 calc R . . . .
C31 C 1.5375(7) 0.6442(3) 0.5354(6) 0.024(2) Uani 1 1 d . . . . .
H31 H 1.529229 0.645045 0.477959 0.029 Uiso 1 1 calc R . . . .
C83 C 0.9482(7) 0.6915(3) 0.7258(6) 0.026(2) Uani 1 1 d . . . . .
H83 H 0.970298 0.710406 0.686798 0.032 Uiso 1 1 calc R . . . .
C56 C 0.9590(6) 0.3035(3) 1.0088(7) 0.023(2) Uani 1 1 d . . . . .
H56 H 0.951594 0.324876 0.968028 0.028 Uiso 1 1 calc R . . . .
C86 C 1.0601(7) 0.6339(3) 0.9600(6) 0.024(2) Uani 1 1 d . . . . .
H86 H 1.029953 0.607157 0.955007 0.029 Uiso 1 1 calc R . . . .
C40 C 1.5552(7) 0.6893(3) 0.9541(5) 0.0202(19) Uani 1 1 d . . . . .
H40 H 1.550655 0.714500 0.985932 0.024 Uiso 1 1 calc R . . . .
C59 C 0.8022(7) 0.2620(3) 0.9796(6) 0.025(2) Uani 1 1 d . . . . .
H59 H 0.806642 0.239961 1.019388 0.030 Uiso 1 1 calc R . . . .
C68 C 0.9801(8) 0.3846(4) 0.5757(8) 0.036(3) Uani 1 1 d . . . . .
H68 H 0.970169 0.405098 0.616659 0.044 Uiso 1 1 calc R . . . .
C37 C 1.5624(7) 0.7224(3) 0.8033(6) 0.023(2) Uani 1 1 d . . . . .
H37 H 1.562253 0.746521 0.768115 0.028 Uiso 1 1 calc R . . . .
C81 C 0.9980(7) 0.6326(3) 0.6503(7) 0.027(2) Uani 1 1 d . . . . .
H81 H 1.019929 0.651057 0.610557 0.032 Uiso 1 1 calc R . . . .
C35 C 1.4747(8) 0.6660(4) 0.6513(7) 0.036(3) Uani 1 1 d . . . . .
H35 H 1.474503 0.637675 0.672258 0.043 Uiso 1 1 calc R . . . .
C62 C 0.9554(7) 0.2914(4) 0.7616(6) 0.029(2) Uani 1 1 d . . . . .
H62 H 0.956615 0.321610 0.768561 0.035 Uiso 1 1 calc R . . . .
C38 C 1.6391(7) 0.7243(3) 0.8594(6) 0.024(2) Uani 1 1 d . . . . .
H38 H 1.637899 0.750652 0.888077 0.028 Uiso 1 1 calc R . . . .
C85 C 1.1463(8) 0.6303(4) 0.9268(9) 0.038(3) Uani 1 1 d . . . . .
H85A H 1.177779 0.607340 0.952039 0.045 Uiso 1 1 calc R . . . .
H85B H 1.138499 0.624177 0.871079 0.045 Uiso 1 1 calc R . . . .
C23 C 1.3886(7) 0.4183(4) 0.5687(8) 0.034(3) Uani 1 1 d . . . . .
H23 H 1.410642 0.423244 0.623005 0.040 Uiso 1 1 calc R . . . .
O20 O 1.2712(8) 0.4381(4) 0.4744(9) 0.067(3) Uani 1 1 d . . . . .
O80 O 1.1620(7) 0.5771(4) 1.2062(8) 0.067(3) Uani 1 1 d . . . . .
O56 O 1.1066(7) 0.2924(5) 0.7827(8) 0.078(5) Uani 1 1 d . . . . .
C65 C 0.8046(7) 0.2783(4) 0.6619(7) 0.030(2) Uani 1 1 d . . . . .
H65 H 0.805316 0.247940 0.657878 0.036 Uiso 1 1 calc R . . . .
C61 C 1.0337(8) 0.2729(6) 0.8009(8) 0.048(4) Uani 1 1 d . . . . .
H61A H 1.029199 0.274097 0.857317 0.058 Uiso 1 1 calc R . . . .
H61B H 1.037064 0.243890 0.786009 0.058 Uiso 1 1 calc R . . . .
O70 O 1.1829(9) 0.6359(7) 0.6347(10) 0.103(6) Uani 1 1 d . . . . .
C12 C 1.2802(7) 0.3406(4) 0.9767(7) 0.029(2) Uani 1 1 d . . . . .
H12A H 1.241392 0.361864 0.993827 0.035 Uiso 1 1 calc R . . . .
H12B H 1.276240 0.340289 0.919664 0.035 Uiso 1 1 calc R . . . .
C49 C 1.0820(8) 0.4291(4) 1.1770(10) 0.047(4) Uani 1 1 d . . . . .
H49A H 1.120964 0.410792 1.151158 0.057 Uiso 1 1 calc R . . . .
H49B H 1.086804 0.456724 1.154743 0.057 Uiso 1 1 calc R . . . .
O57 O 1.0809(11) 0.3347(5) 0.5446(10) 0.089(5) Uani 1 1 d . . . . .
C72 C 0.9287(7) 0.4317(3) 0.4778(7) 0.027(2) Uani 1 1 d . . . . .
H72 H 0.943278 0.442710 0.426839 0.032 Uiso 1 1 calc R . . . .
C24 C 1.3117(11) 0.4439(5) 0.5499(12) 0.062(5) Uani 1 1 d . . . . .
H24A H 1.269988 0.438138 0.588421 0.075 Uiso 1 1 calc R . . . .
H24B H 1.328025 0.472911 0.555416 0.075 Uiso 1 1 calc R . . . .
C18 C 1.2725(8) 0.3422(5) 0.7169(8) 0.041(3) Uani 1 1 d . . . . .
H18A H 1.234031 0.352946 0.754691 0.049 Uiso 1 1 calc R . . . .
H18B H 1.281806 0.364081 0.679189 0.049 Uiso 1 1 calc R . . . .
O33W O 1.6704(10) 0.7170(5) 0.3925(9) 0.080(4) Uani 1 1 d . U . . .
C48 C 1.3697(13) 0.5793(7) 1.0740(15) 0.078(3) Uani 1 1 d . . . . .
H48A H 1.337667 0.591628 1.029069 0.094 Uiso 1 1 calc R . . . .
H48B H 1.371820 0.549530 1.065651 0.094 Uiso 1 1 calc R . . . .
C6 C 1.3196(8) 0.4519(4) 1.1167(10) 0.047(4) Uani 1 1 d . . . . .
H6A H 1.282737 0.475081 1.100525 0.057 Uiso 1 1 calc R . . . .
H6B H 1.316344 0.431445 1.074704 0.057 Uiso 1 1 calc R . . . .
C36 C 1.3968(9) 0.6887(6) 0.6731(10) 0.060(5) Uani 1 1 d . . . . .
H36A H 1.345289 0.674358 0.652388 0.072 Uiso 1 1 calc R . . . .
H36B H 1.395561 0.690051 0.729820 0.072 Uiso 1 1 calc R . . . .
C73 C 1.0998(9) 0.4896(4) 0.5585(10) 0.051(4) Uani 1 1 d . . . . .
H73A H 1.145678 0.498814 0.595868 0.061 Uiso 1 1 calc R . . . .
H73B H 1.083388 0.461645 0.572780 0.061 Uiso 1 1 calc R . . . .
C91 C 1.1242(8) 0.5586(4) 1.1392(9) 0.043(3) Uani 1 1 d . . . . .
H91A H 1.157017 0.534043 1.126752 0.051 Uiso 1 1 calc R . . . .
H91B H 1.125855 0.577737 1.095395 0.051 Uiso 1 1 calc R . . . .
O30W O 1.8557(15) 0.7040(5) 0.4846(10) 0.103(6) Uani 1 1 d . . . . .
C42 C 1.3962(8) 0.6895(5) 0.9265(7) 0.040(3) Uani 1 1 d . . . . .
H42A H 1.391084 0.666907 0.963625 0.048 Uiso 1 1 calc R . . . .
H42B H 1.390540 0.715475 0.954466 0.048 Uiso 1 1 calc R . . . .
O41 O 1.1058(10) 0.4304(5) 1.2616(11) 0.089(5) Uani 1 1 d . . . . .
C79 C 1.1459(8) 0.6078(7) 0.6863(10) 0.059(5) Uani 1 1 d . . . . .
H79A H 1.185975 0.602450 0.731173 0.071 Uiso 1 1 calc R . . . .
H79B H 1.133611 0.581610 0.659592 0.071 Uiso 1 1 calc R . . . .
O1 O 1.2891(10) 0.4333(5) 1.1881(9) 0.079(4) Uani 1 1 d . U . . .
O34 O 1.3308(9) 0.6864(6) 0.8676(8) 0.090(5) Uani 1 1 d . . . . .
C67 C 1.0619(9) 0.3613(5) 0.5991(12) 0.057(5) Uani 1 1 d . . . . .
H67A H 1.109001 0.380846 0.608012 0.069 Uiso 1 1 calc R . . . .
H67B H 1.054927 0.346478 0.647883 0.069 Uiso 1 1 calc R . . . .
O27 O 1.3988(15) 0.7288(7) 0.6421(14) 0.123(7) Uani 1 1 d . U . . .
Cl7 Cl 1.4495(5) 0.6324(3) 0.3239(3) 0.113(3) Uani 1 1 d . . . . .
O14 O 1.2333(15) 0.3080(7) 0.6775(13) 0.121(7) Uani 1 1 d . U . . .
Cl8 Cl 1.1621(6) 0.6657(2) 1.2336(5) 0.115(3) Uani 1 1 d . . . . .
O29W O 1.7221(7) 0.7128(3) 0.2421(6) 0.050(3) Uani 1 1 d . . . . .
O22W O 1.2381(7) 0.2877(3) 0.5092(6) 0.053(3) Uani 1 1 d . . . . .
O11W O 1.4287(8) 0.3168(3) 1.3181(6) 0.058(3) Uani 1 1 d . . . . .
O6W O 1.0657(9) 0.5761(5) 1.3558(8) 0.074(4) Uani 1 1 d . . . . .
Na8 Na 0.6571(7) 0.3222(3) 1.2719(6) 0.040(2) Uani 0.5 1 d . . P . .
O1W O 0.8328(9) 0.7755(4) 0.7796(7) 0.017(3) Uani 0.5 1 d . . P . .
O9W O 1.5689(10) 0.3795(5) 1.3326(7) 0.080(5) Uani 1 1 d . . . . .
Na2 Na 1.4489(9) 0.7495(5) 0.5136(8) 0.062(4) Uani 0.5 1 d . . P . .
O26W O 1.4977(10) 0.7214(4) 0.3870(9) 0.083(4) Uani 1 1 d . . . . .
O23W O 1.1126(19) 0.2609(9) 0.6214(19) 0.081(9) Uani 0.5 1 d . . P . .
O3W O 0.7955(6) 0.7457(3) 1.1078(5) 0.0361(19) Uani 1 1 d . . . . .
O21W O 1.2557(8) 0.6655(5) 1.0857(10) 0.079(4) Uani 1 1 d . . . . .
O8W O 1.2550(12) 0.4734(6) 1.3198(10) 0.042(4) Uani 0.5 1 d . . P . .
O24W O 1.1780(13) 0.6328(6) 0.4780(12) 0.107(6) Uani 1 1 d . . . . .
O13W O 0.9965(12) 0.3548(8) 1.3766(13) 0.056(6) Uani 0.5 1 d . . P . .
O35W O 1.6301(12) 0.1974(4) 0.7967(12) 0.095(5) Uani 1 1 d . . . . .
O34W O 1.2665(14) 0.5574(7) 0.3442(13) 0.053(5) Uani 0.5 1 d . . P . .
Na7 Na 0.6440(12) 0.2005(6) 0.8917(11) 0.081(5) Uani 0.5 1 d . . P . .
O27W O 1.2823(13) 0.6673(7) 0.3838(14) 0.055(5) Uani 0.5 1 d . . P . .
O12W O 1.1961(14) 0.3637(7) 1.4387(13) 0.053(5) Uani 0.5 1 d . U P . .
O15W O 0.7357(16) 0.3162(7) 1.3796(13) 0.062(7) Uani 0.5 1 d . . P . .
O18W O 0.7014(16) 0.2622(7) 1.2062(14) 0.058(6) Uani 0.5 1 d . U P . .
O5W O 1.0252(12) 0.6630(8) 1.3368(12) 0.116(7) Uani 1 1 d . . . . .
O40 O 1.3305(9) 0.5867(4) 1.1357(10) 0.078(3) Uani 1 1 d . . . . .
O10W O 1.3550(15) 0.4027(9) 1.3222(12) 0.060(6) Uani 0.5 1 d . . P . .
O16W O 1.2561(16) 0.3588(7) 1.2521(15) 0.059(6) Uani 0.5 1 d . . P . .
O25W O 1.3018(15) 0.5177(9) 0.6860(14) 0.070(8) Uani 0.5 1 d . . P . .
O4W O 1.0456(14) 0.7074(7) 1.4786(12) 0.053(6) Uani 0.5 1 d . . P . .
O28W O 1.3064(18) 0.7314(7) 0.4782(15) 0.067(7) Uani 0.5 1 d . . P . .
Na5 Na 1.1710(5) 0.5609(2) 1.4533(5) 0.0214(15) Uani 0.5 1 d . . P . .
Na6 Na 1.1176(7) 0.3599(3) 1.3076(6) 0.042(2) Uani 0.5 1 d . . P . .
O0AA O 1.5804(18) 0.7693(9) 0.5511(16) 0.070(7) Uiso 0.5 1 d . . P . .
Na4 Na 0.7763(8) 0.7955(4) 0.8454(8) 0.056(3) Uani 0.5 1 d . . P . .

loop_
_atom_site_aniso_label
_atom_site_aniso_U_11
_atom_site_aniso_U_22
_atom_site_aniso_U_33
_atom_site_aniso_U_23
_atom_site_aniso_U_13
_atom_site_aniso_U_12
Mo1 0.0194(4) 0.0159(3) 0.0125(4) -0.0009(3) 0.0022(3) -0.0030(3)
Mo2 0.0225(4) 0.0143(3) 0.0121(4) 0.0000(3) 0.0008(3) 0.0036(3)
Mo3 0.0254(4) 0.0136(4) 0.0189(4) -0.0007(3) 0.0025(3) 0.0041(3)
Mo4 0.0218(4) 0.0172(4) 0.0179(4) -0.0004(3) 0.0003(3) -0.0043(3)
Mo5 0.0244(4) 0.0145(4) 0.0168(4) 0.0010(3) -0.0012(3) 0.0036(3)
Mo6 0.0228(4) 0.0162(4) 0.0182(4) 0.0001(3) 0.0041(3) -0.0040(3)
Br1 0.0400(6) 0.0221(5) 0.0220(5) 0.0071(4) 0.0002(4) -0.0056(4)
Br2 0.0225(5) 0.0355(6) 0.0253(5) -0.0038(4) 0.0074(4) -0.0010(4)
Br3 0.0228(5) 0.0352(6) 0.0224(5) -0.0010(4) -0.0030(4) -0.0006(4)
Br4 0.0246(5) 0.0335(6) 0.0240(5) -0.0027(4) -0.0046(4) 0.0052(4)
Br5 0.0397(6) 0.0170(5) 0.0258(5) -0.0052(4) -0.0028(4) 0.0011(4)
Br6 0.0397(6) 0.0183(5) 0.0267(5) -0.0060(4) 0.0061(4) -0.0046(4)
Br7 0.0252(5) 0.0329(5) 0.0238(5) -0.0018(4) 0.0065(4) 0.0048(4)
Br8 0.0451(6) 0.0196(5) 0.0237(5) 0.0067(4) 0.0076(5) 0.0023(4)
Cl1 0.0290(13) 0.0395(14) 0.0142(11) -0.0040(10) 0.0028(9) -0.0079(11)
Cl2 0.0332(14) 0.0389(14) 0.0147(11) -0.0022(10) -0.0009(9) 0.0130(11)
Cl3 0.0427(17) 0.0424(17) 0.0456(18) -0.0004(14) 0.0017(14) -0.0254(14)
Cl4 0.056(2) 0.0302(14) 0.0427(17) 0.0030(12) -0.0038(14) 0.0226(14)
Cl5 0.0440(17) 0.0434(17) 0.0447(18) -0.0019(14) 0.0105(14) -0.0258(14)
Cl6 0.060(2) 0.0295(15) 0.0471(19) 0.0001(13) 0.0024(15) 0.0261(14)
Na3 0.0199(18) 0.0238(19) 0.0179(18) 0.0036(15) 0.0006(15) 0.0015(16)
Na1 0.055(3) 0.041(3) 0.031(3) 0.005(2) 0.010(2) 0.011(2)
O5 0.018(3) 0.019(3) 0.022(3) -0.002(3) 0.005(3) -0.002(3)
O3 0.017(3) 0.024(3) 0.022(3) 0.003(3) -0.002(3) -0.004(3)
O42 0.027(4) 0.014(3) 0.022(3) 0.000(3) 0.000(3) -0.001(3)
O29 0.023(4) 0.039(4) 0.029(4) -0.013(3) 0.013(3) -0.009(3)
O12 0.024(4) 0.037(4) 0.023(4) 0.005(3) 0.007(3) 0.002(3)
O49 0.028(4) 0.020(3) 0.023(4) 0.003(3) 0.005(3) 0.002(3)
O13 0.027(4) 0.026(4) 0.020(4) 0.006(3) -0.004(3) -0.008(3)
O7AA 0.028(4) 0.019(3) 0.016(3) 0.001(3) 0.008(3) 0.003(3)
O74 0.026(4) 0.028(4) 0.024(4) 0.009(3) 0.009(3) 0.000(3)
O39 0.018(3) 0.016(3) 0.020(3) 0.000(3) 0.003(3) -0.001(2)
O46 0.034(4) 0.021(3) 0.023(4) -0.001(3) 0.000(3) 0.009(3)
O23 0.026(4) 0.018(3) 0.018(3) 0.003(3) 0.003(3) 0.004(3)
O78 0.022(3) 0.025(3) 0.017(3) 0.000(3) 0.007(3) -0.005(3)
O76 0.025(4) 0.016(3) 0.019(3) 0.002(3) -0.002(3) -0.004(3)
O68 0.038(5) 0.024(4) 0.032(4) -0.006(3) 0.015(3) 0.001(3)
O2 0.017(3) 0.021(3) 0.036(4) -0.006(3) 0.004(3) -0.002(3)
O4 0.021(3) 0.019(3) 0.029(4) -0.002(3) -0.001(3) 0.002(3)
O54 0.031(4) 0.029(4) 0.025(4) 0.007(3) 0.005(3) 0.012(3)
O79 0.017(3) 0.024(4) 0.033(4) 0.006(3) -0.001(3) 0.000(3)
O24 0.018(3) 0.021(3) 0.026(4) 0.003(3) 0.000(3) 0.004(3)
O66 0.029(4) 0.023(3) 0.022(4) -0.006(3) 0.009(3) -0.004(3)
O43 0.018(3) 0.029(4) 0.022(3) -0.011(3) 0.006(3) -0.005(3)
O63 0.020(4) 0.035(4) 0.028(4) -0.004(3) 0.007(3) 0.000(3)
O35 0.024(3) 0.021(3) 0.016(3) -0.002(3) -0.002(3) -0.009(3)
O28 0.030(4) 0.019(3) 0.016(3) -0.003(3) 0.002(3) 0.008(3)
O19 0.021(3) 0.027(4) 0.014(3) 0.007(3) 0.001(3) -0.004(3)
O55 0.034(4) 0.026(4) 0.024(4) 0.005(3) 0.000(3) 0.013(3)
O65 0.036(4) 0.021(3) 0.020(4) -0.001(3) 0.003(3) 0.004(3)
O25 0.023(4) 0.029(4) 0.019(3) 0.002(3) -0.003(3) 0.001(3)
O22 0.021(4) 0.027(4) 0.031(4) 0.000(3) -0.006(3) 0.000(3)
O11 0.025(4) 0.033(4) 0.023(4) 0.003(3) -0.006(3) 0.002(3)
O18 0.019(3) 0.036(4) 0.020(3) 0.008(3) 0.005(3) 0.002(3)
O59 0.027(4) 0.026(4) 0.039(5) 0.009(3) -0.004(3) 0.004(3)
O72 0.016(3) 0.025(3) 0.026(4) 0.007(3) 0.000(3) -0.002(3)
O61 0.031(4) 0.026(4) 0.023(4) -0.002(3) 0.006(3) 0.002(3)
O8 0.022(4) 0.034(4) 0.026(4) -0.001(3) 0.006(3) 0.007(3)
O52 0.019(4) 0.046(5) 0.032(4) 0.010(4) 0.003(3) 0.000(3)
O32 0.028(4) 0.039(4) 0.019(4) 0.006(3) -0.005(3) -0.009(3)
O48 0.019(3) 0.019(3) 0.026(4) -0.005(3) 0.000(3) 0.010(3)
O60 0.026(4) 0.023(4) 0.024(4) 0.006(3) -0.002(3) 0.012(3)
O77 0.023(4) 0.019(3) 0.028(4) 0.004(3) 0.004(3) 0.005(3)
O16 0.025(4) 0.032(4) 0.041(5) 0.018(4) 0.001(3) -0.004(3)
O71 0.035(4) 0.024(4) 0.021(4) -0.004(3) 0.006(3) -0.011(3)
O31 0.034(4) 0.035(4) 0.028(4) 0.004(3) 0.015(3) 0.008(3)
O15 0.014(3) 0.028(4) 0.023(3) 0.001(3) 0.001(3) -0.005(3)
O58 0.021(4) 0.032(4) 0.050(5) 0.014(4) 0.011(3) 0.010(3)
O67 0.027(4) 0.047(5) 0.021(4) -0.006(3) -0.001(3) 0.010(3)
O38 0.023(4) 0.027(4) 0.017(3) 0.004(3) 0.000(3) 0.001(3)
O7 0.021(4) 0.036(4) 0.028(4) -0.010(3) -0.003(3) -0.002(3)
O6 0.018(3) 0.029(4) 0.022(4) -0.001(3) 0.004(3) -0.006(3)
O45 0.027(4) 0.014(3) 0.040(4) 0.000(3) -0.002(3) 0.002(3)
O37 0.037(4) 0.027(4) 0.022(4) 0.007(3) 0.006(3) -0.011(3)
O33 0.028(4) 0.026(4) 0.018(3) 0.005(3) 0.006(3) 0.010(3)
O36 0.029(4) 0.025(4) 0.036(4) 0.010(3) 0.011(3) 0.006(3)
O69 0.023(4) 0.047(5) 0.031(4) -0.012(4) 0.009(3) -0.009(3)
O30 0.027(4) 0.028(4) 0.030(4) -0.008(3) 0.011(3) 0.000(3)
O17 0.035(4) 0.036(4) 0.030(4) 0.012(3) 0.001(3) 0.007(4)
C94 0.016(4) 0.021(5) 0.026(5) -0.002(4) 0.001(4) -0.004(4)
O44 0.030(4) 0.028(4) 0.036(4) -0.010(3) 0.008(3) -0.012(3)
O51 0.023(4) 0.045(5) 0.035(4) -0.010(4) 0.009(3) 0.003(3)
O64 0.022(4) 0.025(4) 0.024(4) -0.002(3) -0.009(3) 0.004(3)
O47 0.024(4) 0.030(4) 0.029(4) -0.002(3) -0.008(3) 0.008(3)
O73 0.015(3) 0.027(4) 0.028(4) -0.005(3) 0.003(3) -0.009(3)
O50 0.018(4) 0.050(5) 0.033(4) -0.011(4) -0.003(3) -0.008(3)
O53 0.025(4) 0.046(5) 0.043(5) 0.017(4) -0.010(4) 0.000(4)
O26 0.026(4) 0.043(5) 0.029(4) -0.008(3) -0.008(3) 0.015(3)
C89 0.027(5) 0.012(4) 0.022(5) 0.001(3) 0.007(4) -0.006(4)
C66 0.028(5) 0.024(5) 0.021(5) 0.002(4) -0.001(4) -0.001(4)
C53 0.020(5) 0.022(5) 0.016(4) -0.002(3) 0.000(4) 0.003(4)
C1 0.023(5) 0.024(5) 0.018(5) -0.001(4) 0.004(4) 0.003(4)
C93 0.017(4) 0.015(4) 0.022(5) 0.002(3) 0.001(3) -0.002(3)
C3 0.019(5) 0.017(4) 0.021(5) -0.001(4) -0.002(4) -0.003(4)
C7 0.020(5) 0.019(4) 0.021(5) 0.000(4) 0.009(4) -0.006(4)
C54 0.020(5) 0.020(5) 0.027(5) 0.001(4) 0.001(4) 0.000(4)
C14 0.017(4) 0.020(4) 0.025(5) -0.002(4) 0.001(4) -0.006(3)
C45 0.025(5) 0.024(5) 0.022(5) 0.001(4) 0.008(4) 0.001(4)
C60 0.031(5) 0.016(4) 0.021(5) 0.004(4) -0.003(4) 0.005(4)
C47 0.057(6) 0.071(6) 0.107(9) 0.030(6) -0.003(5) 0.005(5)
O32W 0.060(6) 0.040(5) 0.018(4) 0.001(3) 0.004(4) 0.007(4)
C33 0.027(5) 0.019(5) 0.022(5) -0.005(4) 0.005(4) 0.003(4)
C75 0.024(5) 0.021(4) 0.021(5) 0.001(4) -0.004(4) 0.008(4)
O10 0.019(4) 0.040(5) 0.052(5) -0.003(4) -0.001(4) -0.009(3)
C70 0.024(5) 0.023(5) 0.026(5) 0.004(4) 0.002(4) 0.011(4)
C19 0.025(5) 0.033(5) 0.021(5) 0.007(4) -0.010(4) -0.002(4)
C27 0.018(4) 0.025(5) 0.017(4) 0.005(4) 0.004(3) 0.005(4)
C64 0.023(5) 0.026(5) 0.041(7) 0.010(5) 0.002(5) 0.004(4)
C2 0.017(4) 0.023(5) 0.018(4) -0.002(4) -0.001(3) -0.004(4)
C20 0.022(5) 0.027(5) 0.018(5) 0.007(4) -0.006(4) -0.005(4)
C96 0.020(5) 0.020(4) 0.023(5) -0.003(4) 0.000(4) -0.005(4)
C95 0.020(5) 0.021(4) 0.023(5) -0.002(4) 0.004(4) -0.003(4)
C9 0.015(4) 0.022(5) 0.027(5) -0.003(4) 0.004(4) 0.000(4)
C76 0.023(5) 0.026(5) 0.019(5) 0.000(4) 0.003(4) 0.002(4)
C43 0.028(5) 0.020(4) 0.022(5) 0.000(4) 0.015(4) 0.004(4)
C30 0.026(6) 0.043(7) 0.056(8) -0.006(6) 0.007(6) 0.005(5)
C21 0.019(5) 0.035(6) 0.024(5) 0.008(4) 0.006(4) -0.003(4)
C88 0.022(5) 0.018(4) 0.027(5) -0.001(4) 0.003(4) -0.003(4)
C77 0.023(5) 0.026(5) 0.017(5) 0.001(4) 0.004(4) -0.002(4)
C26 0.023(5) 0.025(5) 0.015(4) 0.005(4) 0.002(4) 0.000(4)
C50 0.032(6) 0.019(5) 0.039(6) 0.004(4) 0.014(5) 0.007(4)
C39 0.012(4) 0.028(5) 0.016(4) -0.008(4) 0.004(3) -0.003(3)
C28 0.018(4) 0.023(5) 0.017(4) 0.001(4) -0.003(3) 0.005(4)
C92 0.026(5) 0.024(5) 0.031(6) 0.003(4) 0.012(4) 0.003(4)
C84 0.033(6) 0.026(5) 0.024(5) 0.002(4) 0.008(4) -0.014(4)
C34 0.025(5) 0.025(5) 0.022(5) 0.000(4) 0.001(4) 0.013(4)
C25 0.025(5) 0.023(5) 0.022(5) 0.003(4) -0.004(4) -0.002(4)
C4 0.022(5) 0.021(5) 0.021(5) -0.007(4) 0.008(4) -0.001(4)
C5 0.019(5) 0.021(5) 0.037(6) -0.015(4) 0.002(4) 0.003(4)
C78 0.028(5) 0.029(5) 0.020(5) -0.010(4) 0.010(4) -0.001(4)
C63 0.021(5) 0.021(5) 0.025(5) 0.000(4) 0.003(4) 0.006(4)
O21 0.023(4) 0.078(8) 0.075(8) 0.008(6) 0.017(5) 0.004(5)
C80 0.022(5) 0.039(6) 0.036(6) -0.006(5) 0.009(5) 0.002(5)
C87 0.022(5) 0.027(5) 0.022(5) -0.001(4) 0.005(4) -0.004(4)
C29 0.019(5) 0.038(6) 0.023(5) 0.004(4) 0.003(4) 0.004(4)
C17 0.022(5) 0.027(5) 0.028(5) 0.003(4) 0.000(4) 0.001(4)
C44 0.033(6) 0.022(5) 0.021(5) 0.003(4) 0.011(4) 0.001(4)
C15 0.016(4) 0.029(5) 0.020(5) -0.002(4) -0.004(4) -0.004(4)
O62 0.043(6) 0.065(7) 0.087(9) -0.028(7) 0.018(6) 0.014(5)
C52 0.031(6) 0.023(5) 0.022(5) -0.004(4) 0.000(4) -0.009(4)
C74 0.030(6) 0.025(5) 0.038(6) -0.002(5) -0.006(5) 0.008(4)
C10 0.020(5) 0.015(4) 0.020(5) 0.004(3) 0.006(4) -0.002(3)
C41 0.026(5) 0.029(5) 0.020(5) 0.000(4) -0.001(4) -0.002(4)
C8 0.018(5) 0.021(4) 0.025(5) 0.000(4) 0.002(4) 0.000(4)
C22 0.025(5) 0.025(5) 0.021(5) 0.003(4) 0.000(4) -0.004(4)
C82 0.025(5) 0.028(5) 0.016(5) -0.003(4) 0.002(4) -0.004(4)
C55 0.015(4) 0.025(5) 0.035(6) -0.002(4) -0.001(4) 0.004(4)
C16 0.019(5) 0.026(5) 0.018(5) 0.003(4) -0.004(4) -0.005(4)
C71 0.027(5) 0.025(5) 0.020(5) 0.004(4) 0.000(4) 0.009(4)
C51 0.029(5) 0.014(4) 0.029(5) 0.000(4) -0.005(4) 0.002(4)
C58 0.016(5) 0.025(5) 0.028(5) -0.001(4) 0.003(4) 0.004(4)
O75 0.031(5) 0.061(7) 0.135(13) 0.007(8) 0.036(7) -0.012(5)
C11 0.016(4) 0.019(4) 0.027(5) -0.005(4) 0.000(4) 0.001(3)
C32 0.024(5) 0.029(5) 0.024(5) -0.001(4) 0.004(4) 0.003(4)
C57 0.016(4) 0.020(5) 0.024(5) -0.006(4) 0.001(4) 0.005(3)
C69 0.031(6) 0.028(5) 0.027(5) 0.010(4) 0.005(4) 0.014(4)
C90 0.018(4) 0.021(5) 0.021(5) -0.001(4) 0.002(4) -0.003(4)
O31W 0.073(8) 0.058(6) 0.041(6) -0.006(5) 0.012(5) 0.008(6)
C13 0.021(5) 0.018(4) 0.020(5) -0.001(4) -0.004(4) -0.005(4)
C46 0.021(5) 0.016(4) 0.026(5) -0.002(4) 0.008(4) 0.002(4)
C31 0.030(5) 0.024(5) 0.018(5) -0.002(4) -0.006(4) 0.005(4)
C83 0.034(6) 0.026(5) 0.020(5) 0.000(4) 0.011(4) -0.004(4)
C56 0.017(5) 0.018(4) 0.035(6) 0.002(4) 0.004(4) 0.008(4)
C86 0.020(5) 0.031(5) 0.023(5) -0.005(4) 0.006(4) -0.001(4)
C40 0.026(5) 0.020(4) 0.014(4) 0.004(3) -0.002(4) -0.002(4)
C59 0.020(5) 0.027(5) 0.028(5) -0.001(4) 0.001(4) 0.000(4)
C68 0.025(6) 0.033(6) 0.051(8) 0.015(5) 0.001(5) 0.009(5)
C37 0.025(5) 0.021(5) 0.024(5) 0.001(4) 0.009(4) 0.007(4)
C81 0.027(5) 0.025(5) 0.030(6) -0.005(4) 0.011(4) -0.005(4)
C35 0.027(6) 0.052(7) 0.028(6) -0.010(5) 0.000(5) 0.006(5)
C62 0.022(5) 0.042(6) 0.022(5) 0.003(5) 0.001(4) 0.002(5)
C38 0.025(5) 0.029(5) 0.018(5) -0.001(4) 0.010(4) -0.001(4)
C85 0.027(6) 0.035(6) 0.053(8) -0.007(6) 0.018(5) 0.001(5)
C23 0.023(5) 0.037(6) 0.041(7) 0.012(5) 0.009(5) -0.001(4)
O20 0.053(7) 0.057(7) 0.093(10) 0.028(7) 0.014(6) 0.012(5)
O80 0.040(6) 0.078(8) 0.081(9) 0.009(7) -0.004(6) -0.008(6)
O56 0.025(5) 0.132(12) 0.079(9) 0.061(9) 0.004(5) -0.008(6)
C65 0.025(5) 0.032(6) 0.032(6) 0.008(4) -0.006(4) 0.003(4)
C61 0.019(6) 0.101(12) 0.025(6) 0.013(7) 0.001(5) 0.000(6)
O70 0.051(8) 0.179(19) 0.081(11) 0.002(11) 0.032(7) 0.009(10)
C12 0.023(5) 0.035(6) 0.030(6) -0.007(5) 0.001(4) 0.002(4)
C49 0.024(6) 0.034(7) 0.087(11) 0.005(7) 0.027(7) 0.007(5)
O57 0.089(11) 0.087(11) 0.094(11) 0.015(9) 0.019(9) 0.041(9)
C72 0.031(6) 0.021(5) 0.029(5) 0.000(4) 0.011(4) 0.013(4)
C24 0.049(9) 0.048(9) 0.095(14) 0.032(9) 0.035(9) 0.007(7)
C18 0.021(6) 0.068(9) 0.034(7) 0.006(6) -0.002(5) 0.009(6)
O33W 0.080(5) 0.082(5) 0.080(5) 0.005(3) 0.006(3) 0.007(3)
C48 0.057(6) 0.071(6) 0.107(9) 0.030(6) -0.003(5) 0.005(5)
C6 0.027(6) 0.038(7) 0.075(10) -0.022(7) -0.011(6) 0.007(5)
C36 0.031(7) 0.096(13) 0.052(9) -0.032(9) -0.004(6) 0.019(8)
C73 0.035(7) 0.037(7) 0.076(11) 0.003(7) -0.030(7) 0.005(6)
C91 0.035(7) 0.031(6) 0.065(9) 0.018(6) 0.024(6) 0.006(5)
O30W 0.18(2) 0.061(9) 0.072(10) 0.000(7) 0.011(11) -0.031(10)
C42 0.024(6) 0.076(10) 0.020(5) 0.006(6) 0.000(4) 0.003(6)
O41 0.068(9) 0.074(9) 0.123(14) 0.009(9) -0.017(9) -0.024(7)
C79 0.017(6) 0.111(15) 0.048(9) -0.021(9) -0.001(6) 0.010(7)
O1 0.076(4) 0.078(4) 0.084(5) -0.003(3) 0.008(3) -0.004(3)
O34 0.057(8) 0.155(16) 0.060(8) 0.036(9) 0.013(6) 0.003(9)
C67 0.034(7) 0.041(8) 0.098(13) 0.036(8) 0.004(8) 0.010(6)
O27 0.123(7) 0.124(7) 0.123(7) -0.0004(15) 0.0082(15) 0.0010(15)
Cl7 0.127(5) 0.177(7) 0.035(2) -0.005(3) -0.004(3) 0.102(5)
O14 0.120(7) 0.122(7) 0.122(7) -0.003(3) 0.006(3) 0.001(3)
Cl8 0.138(6) 0.079(4) 0.121(6) -0.025(4) -0.040(5) 0.034(4)
O29W 0.062(7) 0.043(5) 0.043(6) -0.005(4) -0.014(5) -0.004(5)
O22W 0.060(7) 0.053(6) 0.046(6) -0.004(5) 0.006(5) -0.021(5)
O11W 0.096(9) 0.048(6) 0.031(5) -0.014(4) 0.010(5) -0.046(6)
O6W 0.069(9) 0.101(11) 0.050(7) -0.001(7) -0.005(6) -0.011(8)
Na8 0.046(6) 0.047(6) 0.026(5) 0.005(4) 0.001(4) -0.004(5)
O1W 0.025(7) 0.012(6) 0.012(6) -0.001(5) 0.003(5) 0.000(5)
O9W 0.103(11) 0.102(11) 0.035(6) 0.004(6) 0.001(6) -0.049(9)
Na2 0.058(8) 0.071(9) 0.055(8) 0.029(7) -0.002(6) 0.001(6)
O26W 0.094(11) 0.065(8) 0.090(11) 0.016(7) 0.006(8) 0.023(8)
O23W 0.079(19) 0.064(16) 0.10(2) -0.010(15) 0.035(17) 0.037(14)
O3W 0.036(5) 0.031(4) 0.041(5) -0.001(4) -0.002(4) 0.010(3)
O21W 0.047(7) 0.080(9) 0.109(12) -0.027(8) 0.004(7) 0.018(6)
O8W 0.042(10) 0.049(11) 0.036(9) -0.015(8) 0.006(8) -0.025(8)
O24W 0.108(14) 0.096(12) 0.118(15) 0.015(11) 0.018(11) 0.028(10)
O13W 0.030(10) 0.088(17) 0.053(13) 0.023(12) 0.015(9) 0.022(10)
O35W 0.105(13) 0.044(7) 0.136(15) 0.009(8) 0.020(11) -0.003(7)
O34W 0.056(13) 0.056(12) 0.050(12) -0.028(10) 0.016(10) -0.007(10)
Na7 0.078(11) 0.079(11) 0.089(12) -0.015(9) 0.015(9) -0.009(9)
O27W 0.031(10) 0.061(13) 0.073(15) -0.009(11) 0.015(10) 0.007(9)
O12W 0.052(6) 0.054(6) 0.054(6) 0.000(3) 0.004(3) 0.001(3)
O15W 0.074(16) 0.062(14) 0.050(13) -0.038(11) -0.007(11) 0.025(12)
O18W 0.060(6) 0.056(6) 0.057(6) 0.000(3) 0.003(3) -0.003(3)
O5W 0.075(11) 0.162(19) 0.109(15) -0.019(14) 0.001(10) -0.005(12)
O40 0.057(6) 0.071(6) 0.107(9) 0.030(6) -0.003(5) 0.005(5)
O10W 0.058(14) 0.088(18) 0.033(11) -0.001(11) 0.007(9) 0.002(12)
O16W 0.065(15) 0.045(12) 0.069(15) -0.009(11) 0.021(12) 0.000(10)
O25W 0.052(13) 0.11(2) 0.048(13) 0.041(14) 0.009(10) 0.014(13)
O4W 0.049(12) 0.066(13) 0.046(12) 0.036(10) 0.026(9) -0.003(10)
O28W 0.086(18) 0.049(12) 0.061(15) 0.016(11) -0.039(13) 0.004(12)
Na5 0.012(3) 0.025(4) 0.026(4) -0.002(3) -0.001(3) -0.004(3)
Na6 0.053(6) 0.035(5) 0.040(6) -0.007(4) 0.010(5) -0.001(5)
Na4 0.040(6) 0.065(8) 0.062(8) -0.001(6) 0.005(6) 0.001(5)

loop_
_atom_type_symbol
_atom_type_description
_atom_type_scat_dispersion_real
_atom_type_scat_dispersion_imag
_atom_type_scat_source
C C 0.0033 0.0016 'International Tables Vol C Tables 4.2.6.8 and 6.1.1.4'
H H 0.0000 0.0000 'International Tables Vol C Tables 4.2.6.8 and 6.1.1.4'
Br Br -0.2901 2.4595 'International Tables Vol C Tables 4.2.6.8 and 6.1.1.4'
Cl Cl 0.1484 0.1585 'International Tables Vol C Tables 4.2.6.8 and 6.1.1.4'
Mo Mo -1.6832 0.6857 'International Tables Vol C Tables 4.2.6.8 and 6.1.1.4'
Na Na 0.0362 0.0249 'International Tables Vol C Tables 4.2.6.8 and 6.1.1.4'
O O 0.0106 0.0060 'International Tables Vol C Tables 4.2.6.8 and 6.1.1.4'

loop_
_geom_angle_atom_site_label_1
_geom_angle_atom_site_label_2
_geom_angle_atom_site_label_3
_geom_angle
_geom_angle_site_symmetry_1
_geom_angle_site_symmetry_3
_geom_angle_publ_flag
Mo4 Mo1 Mo3 59.93(3) . . ?
Mo4 Mo1 Mo5 60.28(3) . . ?
Mo5 Mo1 Mo3 90.13(4) . . ?
Mo6 Mo1 Mo3 60.19(3) . . ?
Mo6 Mo1 Mo4 90.16(4) . . ?
Mo6 Mo1 Mo5 59.93(3) . . ?
Br1 Mo1 Mo3 119.77(4) . . ?
Br1 Mo1 Mo4 59.85(3) . . ?
Br1 Mo1 Mo5 59.65(4) . . ?
Br1 Mo1 Mo6 119.58(4) . . ?
Br2 Mo1 Mo3 59.78(4) . . ?
Br2 Mo1 Mo4 60.02(4) . . ?
Br2 Mo1 Mo5 120.30(4) . . ?
Br2 Mo1 Mo6 119.96(4) . . ?
Br2 Mo1 Br1 90.43(4) . . ?
Br2 Mo1 Br6 89.54(5) . . ?
Br3 Mo1 Mo3 120.30(4) . . ?
Br3 Mo1 Mo4 120.29(4) . . ?
Br3 Mo1 Mo5 60.01(4) . . ?
Br3 Mo1 Mo6 60.11(4) . . ?
Br3 Mo1 Br1 89.77(4) . . ?
Br3 Mo1 Br2 179.69(6) . . ?
Br3 Mo1 Br6 90.26(4) . . ?
Br6 Mo1 Mo3 59.61(4) . . ?
Br6 Mo1 Mo4 119.54(4) . . ?
Br6 Mo1 Mo5 119.76(4) . . ?
Br6 Mo1 Mo6 59.83(3) . . ?
Br6 Mo1 Br1 179.27(5) . . ?
Cl1 Mo1 Mo3 134.76(8) . . ?
Cl1 Mo1 Mo4 134.38(7) . . ?
Cl1 Mo1 Mo5 135.11(8) . . ?
Cl1 Mo1 Mo6 135.46(7) . . ?
Cl1 Mo1 Br1 90.12(8) . . ?
Cl1 Mo1 Br2 89.47(7) . . ?
Cl1 Mo1 Br3 90.29(7) . . ?
Cl1 Mo1 Br6 90.61(8) . . ?
Mo3 Mo2 Mo4 60.01(3) . . ?
Mo3 Mo2 Mo6 60.24(3) . . ?
Mo5 Mo2 Mo3 90.36(4) . . ?
Mo5 Mo2 Mo4 60.30(3) . . ?
Mo5 Mo2 Mo6 59.92(3) . . ?
Mo6 Mo2 Mo4 90.05(4) . . ?
Br4 Mo2 Mo3 59.92(4) . . ?
Br4 Mo2 Mo4 59.90(4) . . ?
Br4 Mo2 Mo5 120.20(4) . . ?
Br4 Mo2 Mo6 120.16(4) . . ?
Br4 Mo2 Br5 89.81(5) . . ?
Br4 Mo2 Br8 90.23(4) . . ?
Br5 Mo2 Mo3 119.74(4) . . ?
Br5 Mo2 Mo4 59.74(4) . . ?
Br5 Mo2 Mo5 59.83(3) . . ?
Br5 Mo2 Mo6 119.76(4) . . ?
Br5 Mo2 Br8 179.38(5) . . ?
Br7 Mo2 Mo3 120.37(4) . . ?
Br7 Mo2 Mo4 120.38(4) . . ?
Br7 Mo2 Mo5 60.08(4) . . ?
Br7 Mo2 Mo6 60.12(4) . . ?
Br7 Mo2 Br4 179.66(5) . . ?
Br7 Mo2 Br5 90.18(4) . . ?
Br7 Mo2 Br8 89.78(5) . . ?
Br8 Mo2 Mo3 59.78(4) . . ?
Br8 Mo2 Mo4 119.78(4) . . ?
Br8 Mo2 Mo5 119.64(4) . . ?
Br8 Mo2 Mo6 59.72(4) . . ?
Cl2 Mo2 Mo3 134.67(7) . . ?
Cl2 Mo2 Mo4 135.21(8) . . ?
Cl2 Mo2 Mo5 134.97(7) . . ?
Cl2 Mo2 Mo6 134.73(8) . . ?
Cl2 Mo2 Br4 90.04(7) . . ?
Cl2 Mo2 Br5 90.58(8) . . ?
Cl2 Mo2 Br7 89.62(7) . . ?
Cl2 Mo2 Br8 90.04(8) . . ?
Mo1 Mo3 Mo6 59.70(3) . . ?
Mo2 Mo3 Mo1 89.69(4) . . ?
Mo2 Mo3 Mo4 60.01(3) . . ?
Mo2 Mo3 Mo6 59.88(3) . . ?
Mo4 Mo3 Mo1 59.88(3) . . ?
Mo4 Mo3 Mo6 89.85(4) . . ?
Br2 Mo3 Mo1 59.38(4) . . ?
Br2 Mo3 Mo2 119.88(4) . . ?
Br2 Mo3 Mo4 59.87(4) . . ?
Br2 Mo3 Mo6 119.08(4) . . ?
Br2 Mo3 Br4 90.84(5) . . ?
Br2 Mo3 Br6 89.42(4) . . ?
Br2 Mo3 Br8 178.69(5) . . ?
Br4 Mo3 Mo1 119.64(4) . . ?
Br4 Mo3 Mo2 59.53(4) . . ?
Br4 Mo3 Mo4 59.77(4) . . ?
Br4 Mo3 Mo6 119.41(4) . . ?
Br4 Mo3 Br8 90.04(5) . . ?
Br6 Mo3 Mo1 59.79(4) . . ?
Br6 Mo3 Mo2 119.60(5) . . ?
Br6 Mo3 Mo4 119.67(4) . . ?
Br6 Mo3 Mo6 59.73(4) . . ?
Br6 Mo3 Br4 179.09(5) . . ?
Br6 Mo3 Br8 89.69(5) . . ?
Br8 Mo3 Mo1 119.32(5) . . ?
Br8 Mo3 Mo2 59.84(4) . . ?
Br8 Mo3 Mo4 119.85(4) . . ?
Br8 Mo3 Mo6 59.62(4) . . ?
Cl6 Mo3 Mo1 136.07(9) . . ?
Cl6 Mo3 Mo2 134.20(9) . . ?
Cl6 Mo3 Mo4 133.60(11) . . ?
Cl6 Mo3 Mo6 136.54(11) . . ?
Cl6 Mo3 Br2 90.19(10) . . ?
Cl6 Mo3 Br4 88.90(10) . . ?
Cl6 Mo3 Br6 91.97(10) . . ?
Cl6 Mo3 Br8 90.80(10) . . ?
Mo1 Mo4 Mo2 89.86(4) . . ?
Mo1 Mo4 Mo3 60.19(3) . . ?
Mo1 Mo4 Mo5 59.91(3) . . ?
Mo2 Mo4 Mo5 59.82(3) . . ?
Mo3 Mo4 Mo2 59.98(3) . . ?
Mo3 Mo4 Mo5 90.07(4) . . ?
Br1 Mo4 Mo1 59.84(3) . . ?
Br1 Mo4 Mo2 119.35(5) . . ?
Br1 Mo4 Mo3 120.03(4) . . ?
Br1 Mo4 Mo5 59.52(4) . . ?
Br2 Mo4 Mo1 59.42(4) . . ?
Br2 Mo4 Mo2 119.64(4) . . ?
Br2 Mo4 Mo3 59.67(4) . . ?
Br2 Mo4 Mo5 119.33(4) . . ?
Br2 Mo4 Br1 90.08(5) . . ?
Br4 Mo4 Mo1 119.98(4) . . ?
Br4 Mo4 Mo2 59.53(4) . . ?
Br4 Mo4 Mo3 59.79(4) . . ?
Br4 Mo4 Mo5 119.35(4) . . ?
Br4 Mo4 Br1 178.86(5) . . ?
Br4 Mo4 Br2 90.73(5) . . ?
Br5 Mo4 Mo1 119.62(5) . . ?
Br5 Mo4 Mo2 59.84(4) . . ?
Br5 Mo4 Mo3 119.83(5) . . ?
Br5 Mo4 Mo5 59.71(4) . . ?
Br5 Mo4 Br1 89.53(5) . . ?
Br5 Mo4 Br2 179.02(5) . . ?
Br5 Mo4 Br4 89.66(4) . . ?
Cl3 Mo4 Mo1 134.51(9) . . ?
Cl3 Mo4 Mo2 135.62(9) . . ?
Cl3 Mo4 Mo3 133.91(10) . . ?
Cl3 Mo4 Mo5 136.02(10) . . ?
Cl3 Mo4 Br1 90.72(9) . . ?
Cl3 Mo4 Br2 89.57(10) . . ?
Cl3 Mo4 Br4 90.09(9) . . ?
Cl3 Mo4 Br5 91.33(10) . . ?
Mo1 Mo5 Mo4 59.81(3) . . ?
Mo2 Mo5 Mo1 89.82(4) . . ?
Mo2 Mo5 Mo4 59.88(3) . . ?
Mo6 Mo5 Mo1 59.93(3) . . ?
Mo6 Mo5 Mo2 60.05(3) . . ?
Mo6 Mo5 Mo4 89.88(4) . . ?
Br1 Mo5 Mo1 59.88(4) . . ?
Br1 Mo5 Mo2 119.64(5) . . ?
Br1 Mo5 Mo4 59.76(4) . . ?
Br1 Mo5 Mo6 119.81(4) . . ?
Br1 Mo5 Br3 89.50(4) . . ?
Br1 Mo5 Br5 89.59(5) . . ?
Br1 Mo5 Br7 178.94(5) . . ?
Br3 Mo5 Mo1 59.32(4) . . ?
Br3 Mo5 Mo2 119.93(4) . . ?
Br3 Mo5 Mo4 119.13(4) . . ?
Br3 Mo5 Mo6 59.88(4) . . ?
Br3 Mo5 Br5 178.70(5) . . ?
Br3 Mo5 Br7 91.16(4) . . ?
Br5 Mo5 Mo1 119.40(5) . . ?
Br5 Mo5 Mo2 59.82(3) . . ?
Br5 Mo5 Mo4 59.59(4) . . ?
Br5 Mo5 Mo6 119.87(4) . . ?
Br7 Mo5 Mo1 119.83(4) . . ?
Br7 Mo5 Mo2 59.30(4) . . ?
Br7 Mo5 Mo4 119.18(4) . . ?
Br7 Mo5 Mo6 59.91(4) . . ?
Br7 Mo5 Br5 89.73(5) . . ?
Cl4 Mo5 Mo1 135.54(9) . . ?
Cl4 Mo5 Mo2 134.58(9) . . ?
Cl4 Mo5 Mo4 137.05(10) . . ?
Cl4 Mo5 Mo6 133.07(10) . . ?
Cl4 Mo5 Br1 91.95(10) . . ?
Cl4 Mo5 Br3 89.50(9) . . ?
Cl4 Mo5 Br5 91.46(9) . . ?
Cl4 Mo5 Br7 88.88(10) . . ?
Mo1 Mo6 Mo2 89.93(4) . . ?
Mo1 Mo6 Mo3 60.11(3) . . ?
Mo2 Mo6 Mo3 59.88(3) . . ?
Mo5 Mo6 Mo1 60.14(3) . . ?
Mo5 Mo6 Mo2 60.03(3) . . ?
Mo5 Mo6 Mo3 90.20(4) . . ?
Br3 Mo6 Mo1 59.37(4) . . ?
Br3 Mo6 Mo2 119.85(4) . . ?
Br3 Mo6 Mo3 119.49(4) . . ?
Br3 Mo6 Mo5 59.83(4) . . ?
Br3 Mo6 Br7 91.08(4) . . ?
Br6 Mo6 Mo1 59.89(4) . . ?
Br6 Mo6 Mo2 119.49(5) . . ?
Br6 Mo6 Mo3 59.61(4) . . ?
Br6 Mo6 Mo5 120.03(4) . . ?
Br6 Mo6 Br3 89.86(5) . . ?
Br6 Mo6 Br7 178.72(5) . . ?
Br7 Mo6 Mo1 119.96(4) . . ?
Br7 Mo6 Mo2 59.27(4) . . ?
Br7 Mo6 Mo3 119.15(4) . . ?
Br7 Mo6 Mo5 59.83(4) . . ?
Br8 Mo6 Mo1 119.82(5) . . ?
Br8 Mo6 Mo2 59.87(4) . . ?
Br8 Mo6 Mo3 59.70(4) . . ?
Br8 Mo6 Mo5 119.90(4) . . ?
Br8 Mo6 Br3 179.19(5) . . ?
Br8 Mo6 Br6 89.67(5) . . ?
Br8 Mo6 Br7 89.38(4) . . ?
Cl5 Mo6 Mo1 134.53(9) . . ?
Cl5 Mo6 Mo2 135.51(9) . . ?
Cl5 Mo6 Mo3 136.31(10) . . ?
Cl5 Mo6 Mo5 133.49(10) . . ?
Cl5 Mo6 Br3 89.19(10) . . ?
Cl5 Mo6 Br6 90.98(10) . . ?
Cl5 Mo6 Br7 89.89(10) . . ?
Cl5 Mo6 Br8 91.48(10) . . ?
Mo1 Br1 Mo4 60.32(3) . . ?
Mo5 Br1 Mo1 60.47(3) . . ?
Mo5 Br1 Mo4 60.71(4) . . ?
Mo1 Br2 Mo3 60.84(4) . . ?
Mo1 Br2 Mo4 60.56(3) . . ?
Mo3 Br2 Mo4 60.46(3) . . ?
Mo1 Br3 Mo5 60.67(3) . . ?
Mo1 Br3 Mo6 60.51(3) . . ?
Mo5 Br3 Mo6 60.28(3) . . ?
Mo2 Br4 Mo3 60.55(3) . . ?
Mo2 Br4 Mo4 60.58(3) . . ?
Mo4 Br4 Mo3 60.44(3) . . ?
Mo2 Br5 Mo5 60.34(3) . . ?
Mo4 Br5 Mo2 60.42(3) . . ?
Mo4 Br5 Mo5 60.70(4) . . ?
Mo3 Br6 Mo1 60.59(3) . . ?
Mo3 Br6 Mo6 60.66(4) . . ?
Mo6 Br6 Mo1 60.27(3) . . ?
Mo2 Br7 Mo5 60.62(3) . . ?
Mo2 Br7 Mo6 60.61(3) . . ?
Mo5 Br7 Mo6 60.26(3) . . ?
Mo3 Br8 Mo2 60.38(3) . . ?
Mo6 Br8 Mo2 60.41(3) . . ?
Mo6 Br8 Mo3 60.68(4) . . ?
O3 Na3 O23 76.6(3) . 1_556 ?
O3 Na3 O78 75.3(3) . 1_655 ?
O3 Na3 O43 85.2(3) . 1_655 ?
O3 Na3 O60 142.1(3) . 1_656 ?
O3 Na3 O64 129.4(3) . 1_656 ?
O23 Na3 O43 128.0(3) 1_556 1_655 ?
O23 Na3 O64 87.0(3) 1_556 1_656 ?
O78 Na3 O23 142.1(3) 1_655 1_556 ?
O78 Na3 O43 74.1(3) 1_655 1_655 ?
O78 Na3 O64 91.5(3) 1_655 1_656 ?
O60 Na3 O23 76.6(3) 1_656 1_556 ?
O60 Na3 O78 139.2(3) 1_656 1_655 ?
O60 Na3 O43 90.6(3) 1_656 1_655 ?
O60 Na3 O64 75.0(3) 1_656 1_656 ?
O64 Na3 O43 138.4(3) 1_656 1_655 ?
O65 Na1 O32W 106.5(3) 1_655 . ?
O65 Na1 O33W 155.0(5) 1_655 . ?
O65 Na1 O30W 81.9(5) 1_655 . ?
O30 Na1 O65 74.2(3) . 1_655 ?
O30 Na1 O32W 85.9(3) . . ?
O30 Na1 O33W 87.4(4) . . ?
O30 Na1 O30W 91.1(5) . . ?
O32W Na1 O33W 88.5(5) . . ?
O31W Na1 O65 98.8(4) . 1_655 ?
O31W Na1 O30 171.2(4) . . ?
O31W Na1 O32W 91.2(4) . . ?
O31W Na1 O33W 100.8(5) . . ?
O31W Na1 O30W 93.2(6) . . ?
O30W Na1 O32W 169.9(6) . . ?
O30W Na1 O33W 81.7(6) . . ?
C4 O5 C7 116.4(7) . . ?
C2 O3 Na3 130.8(6) . . ?
C96 O42 C54 116.5(8) . . ?
C63 O49 C60 118.8(8) . . ?
C19 O13 C16 116.6(8) . . ?
C43 O7AA C40 116.5(7) . . ?
C1 O39 C46 115.3(7) . . ?
C51 O46 C57 116.2(8) . . ?
C26 O23 Na3 130.5(6) . 1_554 ?
C95 O78 Na3 141.5(6) . 1_455 ?
C90 O76 C93 118.2(7) . . ?
C1 O2 C5 114.9(8) . . ?
C66 O54 C62 116.5(8) . . ?
C96 O79 C92 115.2(8) . . ?
C78 O66 C81 116.2(8) . . ?
C53 O43 Na3 155.8(6) . 1_455 ?
C78 O63 C74 115.6(8) . . ?
C78 O63 Na5 121.5(7) . 1_554 ?
C74 O63 Na5 118.2(7) . 1_554 ?
C13 O35 C10 119.8(7) . . ?
C34 O28 C37 119.5(8) . . ?
C25 O19 C22 116.5(7) . . ?
C66 O55 C69 118.1(8) . . ?
C77 O65 Na1 142.0(6) . 1_455 ?
C31 O25 C28 115.5(7) . . ?
C25 O22 C29 114.0(8) . . ?
C14 O11 Na7 142.9(8) . 1_655 ?
C72 O61 C75 117.5(8) . . ?
C60 O48 C56 113.5(7) . . ?
C71 O60 Na3 140.3(7) . 1_454 ?
C19 O16 C23 115.1(8) . . ?
C84 O71 C87 118.8(8) . . ?
C38 O31 Na4 101.7(7) . 1_655 ?
C13 O15 C17 113.2(7) . . ?
C72 O58 C68 115.2(9) . . ?
C8 O7 Na8 133.5(7) . 1_655 ?
C7 O6 C11 114.3(7) . . ?
C50 O45 Na6 110.6(7) . . ?
C51 O45 C50 114.4(8) . . ?
C51 O45 Na6 126.7(7) . . ?
C37 O33 C41 113.6(8) . . ?
C47 O36 Na7 147.2(11) . 2_757 ?
C43 O36 C47 113.4(11) . . ?
C43 O36 Na7 99.3(7) . 2_757 ?
C84 O69 C80 114.3(8) . . ?
C32 O30 Na1 131.6(7) . . ?
C20 O17 Na2 115.1(7) . 2_846 ?
O77 C94 C93 110.5(8) . . ?
O77 C94 C95 109.9(8) . . ?
C95 C94 C93 110.8(8) . . ?
C52 O44 Na8 142.3(7) . . ?
C76 O64 Na3 154.4(6) . 1_454 ?
C55 O47 Na4 99.7(6) . 2_747 ?
C90 O73 C86 112.4(7) . . ?
C59 O50 Na7 135.5(9) . . ?
C31 O26 C35 115.3(8) . . ?
C31 O26 Na2 114.5(7) . . ?
C35 O26 Na2 107.0(8) . . ?
O74 C89 C88 111.5(8) . . ?
O74 C89 C90 108.6(8) . . ?
C88 C89 C90 111.6(8) . . ?
O54 C66 O55 110.3(9) . . ?
O54 C66 C65 111.2(9) . . ?
O55 C66 C65 107.7(9) . . ?
O43 C53 C54 109.4(8) . . ?
O43 C53 C52 109.9(8) . . ?
C54 C53 C52 109.2(8) . . ?
O39 C1 C2 107.0(8) . . ?
O2 C1 O39 111.3(8) . . ?
O2 C1 C2 110.7(8) . . ?
O76 C93 C94 107.5(8) . . ?
O76 C93 C92 111.8(8) . . ?
C92 C93 C94 108.8(8) . . ?
O4 C3 C2 110.5(8) . . ?
O4 C3 C4 109.4(8) . . ?
C2 C3 C4 108.4(8) . . ?
O5 C7 C8 107.9(8) . . ?
O6 C7 O5 111.6(8) . . ?
O6 C7 C8 111.3(8) . . ?
O42 C54 C53 109.0(8) . . ?
O42 C54 C50 109.1(8) . . ?
C53 C54 C50 108.9(9) . . ?
O11 C14 C15 112.7(8) . . ?
O11 C14 C13 108.9(8) . . ?
C13 C14 C15 110.2(8) . . ?
O38 C45 C44 111.1(9) . . ?
O38 C45 C46 109.1(8) . . ?
C46 C45 C44 108.1(8) . . ?
O49 C60 C59 106.6(8) . . ?
O48 C60 O49 112.7(9) . . ?
O48 C60 C59 109.8(9) . . ?
O36 C47 C46 107.6(17) . . ?
O36 C47 C48 107.2(16) . . ?
C48 C47 C46 117.5(17) . . ?
O29 C33 C34 109.3(8) . . ?
O29 C33 C32 108.2(9) . . ?
C34 C33 C32 110.4(9) . . ?
O61 C75 C76 109.7(9) . . ?
O61 C75 C74 110.1(8) . . ?
C76 C75 C74 108.4(8) . . ?
C12 O10 Na4 118.3(7) . 2_747 ?
O59 C70 C71 108.3(9) . . ?
O59 C70 C69 111.3(9) . . ?
C71 C70 C69 110.2(9) . . ?
O13 C19 O16 110.6(9) . . ?
O13 C19 C20 108.4(8) . . ?
O16 C19 C20 109.5(8) . . ?
O24 C27 C26 111.2(8) . . ?
O24 C27 C28 111.5(8) . . ?
C28 C27 C26 107.6(8) . . ?
O52 C64 C63 109.9(9) . . ?
O52 C64 C65 110.1(10) . . ?
C65 C64 C63 108.6(9) . . ?
O3 C2 C1 110.1(8) . . ?
O3 C2 C3 113.0(8) . . ?
C3 C2 C1 111.6(8) . . ?
O17 C20 C19 110.1(8) . . ?
O17 C20 C21 111.6(8) . . ?
C19 C20 C21 113.7(9) . . ?
O42 C96 C95 108.0(8) . . ?
O79 C96 O42 111.8(8) . . ?
O79 C96 C95 111.5(8) . . ?
O78 C95 C94 112.8(8) . . ?
O78 C95 C96 111.1(8) . . ?
C94 C95 C96 111.3(8) . . ?
O8 C9 C10 110.4(8) . . ?
O8 C9 C8 108.2(8) . . ?
C10 C9 C8 109.4(8) . . ?
O64 C76 C75 109.3(8) . . ?
O64 C76 C77 109.2(8) . . ?
C75 C76 C77 109.0(8) . . ?
O7AA C43 O36 110.1(9) . . ?
O7AA C43 C44 108.7(8) . . ?
O7AA C43 Na7 123.0(7) . 2_757 ?
O36 C43 C44 111.1(8) . . ?
O36 C43 Na7 53.7(6) . 2_757 ?
C44 C43 Na7 128.3(7) . 2_757 ?
O21 C30 C29 114.3(11) . . ?
O18 C21 C20 111.3(9) . . ?
O18 C21 C22 109.7(8) . . ?
C22 C21 C20 107.5(8) . . ?
O72 C88 C89 110.3(8) . . ?
O72 C88 C87 107.8(8) . . ?
C87 C88 C89 109.1(8) . . ?
O65 C77 C76 110.8(8) . . ?
O65 C77 C78 111.2(8) . . ?
C78 C77 C76 111.9(9) . . ?
O23 C26 C27 111.9(8) . . ?
O23 C26 C25 111.7(8) . . ?
C25 C26 C27 111.1(8) . . ?
O45 C50 C54 109.3(9) . . ?
O45 C50 C49 104.9(9) . . ?
C49 C50 C54 112.9(10) . . ?
O32 C39 C40 111.8(8) . . ?
O32 C39 C38 108.2(8) . . ?
C40 C39 C38 109.8(8) . . ?
O25 C28 C27 108.1(8) . . ?
O25 C28 C29 110.5(8) . . ?
C27 C28 C29 108.9(8) . . ?
O79 C92 C93 110.4(8) . . ?
O79 C92 C91 105.6(9) . . ?
C93 C92 C91 113.0(9) . . ?
O71 C84 O69 112.1(9) . . ?
O71 C84 C83 106.0(9) . . ?
O69 C84 C83 110.2(9) . . ?
O28 C34 C33 106.8(8) . . ?
O28 C34 C35 109.4(9) . . ?
C33 C34 C35 109.4(9) . . ?
O19 C25 C26 107.4(8) . . ?
O22 C25 O19 111.3(9) . . ?
O22 C25 C26 112.7(8) . . ?
O5 C4 C3 109.3(8) . . ?
O5 C4 C5 109.9(8) . . ?
C3 C4 C5 108.5(8) . . ?
O2 C5 C4 108.7(8) . . ?
O2 C5 C6 105.5(9) . . ?
C6 C5 C4 112.5(10) . . ?
O66 C78 O63 110.7(9) . . ?
O66 C78 C77 107.9(8) . . ?
O63 C78 C77 110.7(8) . . ?
O49 C63 C64 106.8(8) . . ?
O49 C63 C62 110.7(9) . . ?
C64 C63 C62 110.2(9) . . ?
C30 O21 Na5 116.5(10) . 1_554 ?
O69 C80 C81 111.8(10) . . ?
O69 C80 C79 106.5(11) . . ?
C81 C80 C79 114.0(11) . . ?
O71 C87 C88 106.5(8) . . ?
O71 C87 C86 110.8(8) . . ?
C86 C87 C88 108.4(9) . . ?
O22 C29 C30 105.8(9) . . ?
O22 C29 C28 107.9(8) . . ?
C30 C29 C28 112.1(10) . . ?
O15 C17 C16 109.4(8) . . ?
O15 C17 C18 105.4(9) . . ?
C16 C17 C18 115.0(10) . . ?
O37 C44 C45 110.3(9) . . ?
O37 C44 C43 109.4(8) . . ?
C43 C44 C45 112.1(9) . . ?
O12 C15 C14 111.7(9) . . ?
O12 C15 C16 109.7(8) . . ?
C16 C15 C14 109.1(8) . . ?
C73 O62 Na5 106.8(8) . 1_554 ?
O44 C52 C53 111.0(9) . . ?
O44 C52 C51 109.8(8) . . ?
C51 C52 C53 111.6(9) . . ?
O63 C74 C75 109.1(9) . . ?
O63 C74 C73 106.8(11) . . ?
C73 C74 C75 112.3(10) . . ?
O35 C10 C9 107.5(8) . . ?
O35 C10 C11 110.9(8) . . ?
C11 C10 C9 109.8(8) . . ?
O33 C41 C40 107.5(8) . . ?
O33 C41 C42 107.8(9) . . ?
C42 C41 C40 114.6(9) . . ?
O7 C8 C7 110.9(8) . . ?
O7 C8 C9 112.3(8) . . ?
C7 C8 C9 109.8(8) . . ?
O19 C22 C21 107.7(8) . . ?
O19 C22 C23 108.8(9) . . ?
C21 C22 C23 109.7(9) . . ?
O67 C82 C83 110.0(9) . . ?
O67 C82 C81 109.0(8) . . ?
C83 C82 C81 108.6(9) . . ?
O47 C55 C56 112.5(9) . . ?
O13 C16 C17 111.5(9) . . ?
O13 C16 C15 106.8(8) . . ?
C17 C16 C15 110.8(8) . . ?
O60 C71 C70 111.9(9) . . ?
O60 C71 C72 111.3(9) . . ?
C72 C71 C70 111.1(9) . . ?
O46 C51 O45 112.0(9) . . ?
O46 C51 C52 108.8(8) . . ?
O45 C51 C52 109.3(8) . . ?
O51 C58 C57 110.0(9) . . ?
O51 C58 C59 111.3(9) . . ?
C59 C58 C57 108.3(8) . . ?
O6 C11 C10 110.7(8) . . ?
O6 C11 C12 105.1(8) . . ?
C10 C11 C12 112.4(8) . . ?
O30 C32 C33 112.9(9) . . ?
O30 C32 C31 110.1(9) . . ?
C33 C32 C31 109.1(9) . . ?
O46 C57 C58 106.6(8) . . ?
O46 C57 C56 111.1(8) . . ?
C58 C57 C56 109.7(8) . . ?
O55 C69 C70 108.0(9) . . ?
O55 C69 C68 111.8(10) . . ?
C68 C69 C70 108.8(9) . . ?
O76 C90 C89 109.6(8) . . ?
O73 C90 O76 111.0(8) . . ?
O73 C90 C89 111.9(8) . . ?
O35 C13 O15 111.0(8) . . ?
O35 C13 C14 107.3(8) . . ?
O15 C13 C14 110.6(8) . . ?
O39 C46 C45 108.9(8) . . ?
O39 C46 C47 110.3(12) . . ?
C45 C46 C47 108.9(11) . . ?
O25 C31 C32 107.1(8) . . ?
O26 C31 O25 111.4(9) . . ?
O26 C31 C32 110.7(8) . . ?
O68 C83 C84 109.8(9) . . ?
O68 C83 C82 112.8(9) . . ?
C82 C83 C84 110.1(9) . . ?
O48 C56 C55 106.8(8) . . ?
O48 C56 C57 108.2(8) . . ?
C55 C56 C57 113.4(9) . . ?
O73 C86 C87 109.4(8) . . ?
O73 C86 C85 105.5(9) . . ?
C87 C86 C85 113.3(10) . . ?
O7AA C40 C39 107.2(8) . . ?
O7AA C40 C41 110.7(8) . . ?
C39 C40 C41 111.5(8) . . ?
O50 C59 C60 110.2(9) . . ?
O50 C59 C58 111.2(9) . . ?
C58 C59 C60 112.0(9) . . ?
O58 C68 C69 109.8(10) . . ?
O58 C68 C67 106.3(11) . . ?
C69 C68 C67 115.2(11) . . ?
O28 C37 C38 107.6(8) . . ?
O33 C37 O28 110.7(8) . . ?
O33 C37 C38 109.9(8) . . ?
O66 C81 C80 113.0(9) . . ?
O66 C81 C82 105.9(8) . . ?
C80 C81 C82 108.9(9) . . ?
O26 C35 C34 107.3(10) . . ?
O26 C35 C36 106.5(11) . . ?
C36 C35 C34 112.5(11) . . ?
O54 C62 C63 109.2(9) . . ?
O54 C62 C61 106.8(10) . . ?
C61 C62 C63 111.9(10) . . ?
O31 C38 C39 111.4(8) . . ?
O31 C38 C37 109.2(8) . . ?
C37 C38 C39 110.8(9) . . ?
O75 C85 C86 111.6(10) . . ?
O16 C23 C22 106.5(10) . . ?
O16 C23 C24 105.7(11) . . ?
C24 C23 C22 114.1(10) . . ?
O53 C65 C66 110.1(9) . . ?
O53 C65 C64 111.1(10) . . ?
C64 C65 C66 111.3(9) . . ?
O56 C61 C62 112.9(13) . . ?
O10 C12 C11 111.4(9) . . ?
O41 C49 C50 109.3(11) . . ?
O61 C72 O58 109.9(9) . . ?
O61 C72 C71 109.3(9) . . ?
O58 C72 C71 111.7(9) . . ?
O20 C24 C23 115.7(15) . . ?
O14 C18 C17 111.9(14) . . ?
O40 C48 C47 112(2) . . ?
O1 C6 C5 110.8(12) . . ?
O27 C36 C35 108.8(17) . . ?
O62 C73 C74 109.6(11) . . ?
O80 C91 C92 111.9(11) . . ?
O34 C42 C41 111.2(11) . . ?
C49 O41 Na6 107.8(10) . . ?
O70 C79 C80 109.3(16) . . ?
O57 C67 C68 111.2(15) . . ?
C36 O27 Na2 127.2(16) . . ?
O7 Na8 O9W 88.3(5) 1_455 1_455 ?
O44 Na8 O7 76.1(4) . 1_455 ?
O44 Na8 O9W 109.4(5) . 1_455 ?
O44 Na8 O18W 82.0(7) . . ?
O15W Na8 O7 167.4(10) . 1_455 ?
O15W Na8 O44 92.4(9) . . ?
O15W Na8 O9W 90.5(7) . 1_455 ?
O15W Na8 O18W 99.5(9) . . ?
O18W Na8 O7 84.4(7) . 1_455 ?
O18W Na8 O9W 164.6(8) . 1_455 ?
O17 Na2 O26 171.8(7) 2_856 . ?
O27 Na2 O17 127.9(9) . 2_856 ?
O27 Na2 O26 60.1(6) . . ?
O27 Na2 O26W 143.1(9) . . ?
O26W Na2 O17 87.9(5) . 2_856 ?
O26W Na2 O26 84.0(6) . . ?
O28W Na2 O17 93.3(7) . 2_856 ?
O28W Na2 O26 86.5(7) . . ?
O28W Na2 O27 79.2(9) . . ?
O28W Na2 O26W 91.2(10) . . ?
O0AA Na2 O17 85.4(9) . 2_856 ?
O0AA Na2 O26 95.2(9) . . ?
O0AA Na2 O27 99.3(10) . . ?
O0AA Na2 O26W 91.6(10) . . ?
O0AA Na2 O28W 176.8(14) . . ?
O11 Na7 O36 105.5(7) 1_455 2_747 ?
O11 Na7 C43 79.4(6) 1_455 2_747 ?
O36 Na7 C43 27.0(3) 2_747 2_747 ?
O50 Na7 O11 77.7(6) . 1_455 ?
O50 Na7 O36 152.6(9) . 2_747 ?
O50 Na7 C43 138.6(8) . 2_747 ?
O21W Na7 O11 165.3(10) 2_747 1_455 ?
O21W Na7 O36 89.1(8) 2_747 2_747 ?
O21W Na7 O50 88.8(8) 2_747 . ?
O21W Na7 C43 115.0(9) 2_747 2_747 ?
O35W Na7 O11 78.1(10) 1_455 1_455 ?
O35W Na7 O36 93.7(9) 1_455 2_747 ?
O35W Na7 O50 113.4(11) 1_455 . ?
O35W Na7 C43 94.7(10) 1_455 2_747 ?
O35W Na7 O21W 102.4(12) 1_455 2_747 ?
Na6 O16W Na4 96.9(9) . 2_747 ?
O63 Na5 O62 67.3(4) 1_556 1_556 ?
O63 Na5 O34W 166.3(6) 1_556 1_556 ?
O21 Na5 O63 98.2(4) 1_556 1_556 ?
O21 Na5 O62 91.1(5) 1_556 1_556 ?
O21 Na5 O34W 94.2(6) 1_556 1_556 ?
O62 Na5 O34W 106.7(7) 1_556 1_556 ?
O6W Na5 O63 84.7(5) . 1_556 ?
O6W Na5 O21 169.7(6) . 1_556 ?
O6W Na5 O62 99.1(6) . 1_556 ?
O6W Na5 O24W 86.7(7) . 1_556 ?
O6W Na5 O34W 84.2(7) . 1_556 ?
O24W Na5 O63 88.2(6) 1_556 1_556 ?
O24W Na5 O21 83.4(6) 1_556 1_556 ?
O24W Na5 O62 153.9(7) 1_556 1_556 ?
O24W Na5 O34W 99.1(8) 1_556 1_556 ?
O45 Na6 Na4 82.6(4) . 2_747 ?
O41 Na6 O45 66.1(5) . . ?
O41 Na6 O12W 105.8(8) . . ?
O41 Na6 O16W 86.4(8) . . ?
O41 Na6 Na4 108.6(6) . 2_747 ?
O13W Na6 O45 80.6(7) . . ?
O13W Na6 O41 100.9(8) . . ?
O13W Na6 O12W 85.0(8) . . ?
O13W Na6 O16W 170.7(10) . . ?
O13W Na6 Na4 136.2(8) . 2_747 ?
O12W Na6 O45 161.5(7) . . ?
O12W Na6 Na4 115.9(7) . 2_747 ?
O16W Na6 O45 107.9(8) . . ?
O16W Na6 O12W 87.5(9) . . ?
O16W Na6 Na4 44.1(6) . 2_747 ?
O31 Na4 O47 101.4(5) 1_455 2_757 ?
O31 Na4 O10 99.3(5) 1_455 2_757 ?
O31 Na4 O16W 121.9(8) 1_455 2_757 ?
O31 Na4 Na6 123.2(5) 1_455 2_757 ?
O47 Na4 O16W 119.1(7) 2_757 2_757 ?
O47 Na4 Na6 82.6(4) 2_757 2_757 ?
O10 Na4 O47 88.2(5) 2_757 2_757 ?
O10 Na4 O16W 120.3(7) 2_757 2_757 ?
O10 Na4 Na6 137.5(5) 2_757 2_757 ?
O1W Na4 O31 74.0(7) . 1_455 ?
O1W Na4 O47 63.9(6) . 2_757 ?
O1W Na4 O10 148.5(9) . 2_757 ?
O1W Na4 O16W 87.7(9) . 2_757 ?
O1W Na4 Na6 57.0(6) . 2_757 ?
O16W Na4 Na6 39.1(6) 2_757 2_757 ?

loop_
_geom_bond_atom_site_label_1
_geom_bond_atom_site_label_2
_geom_bond_distance
_geom_bond_site_symmetry_2
_geom_bond_publ_flag
Mo1 Mo3 2.6345(12) . ?
Mo1 Mo4 2.6262(11) . ?
Mo1 Mo5 2.6290(12) . ?
Mo1 Mo6 2.6234(11) . ?
Mo1 Br1 2.6136(13) . ?
Mo1 Br2 2.5962(14) . ?
Mo1 Br3 2.5934(14) . ?
Mo1 Br6 2.6135(13) . ?
Mo1 Cl1 2.427(3) . ?
Mo2 Mo3 2.6268(11) . ?
Mo2 Mo4 2.6276(12) . ?
Mo2 Mo5 2.6262(11) . ?
Mo2 Mo6 2.6268(12) . ?
Mo2 Br4 2.6000(14) . ?
Mo2 Br5 2.6125(13) . ?
Mo2 Br7 2.5916(14) . ?
Mo2 Br8 2.6126(13) . ?
Mo2 Cl2 2.428(3) . ?
Mo3 Mo4 2.6274(12) . ?
Mo3 Mo6 2.6365(13) . ?
Mo3 Br2 2.6067(14) . ?
Mo3 Br4 2.6102(14) . ?
Mo3 Br6 2.6088(14) . ?
Mo3 Br8 2.6108(14) . ?
Mo3 Cl6 2.438(3) . ?
Mo4 Mo5 2.6388(13) . ?
Mo4 Br1 2.6138(14) . ?
Mo4 Br2 2.6121(14) . ?
Mo4 Br4 2.6097(14) . ?
Mo4 Br5 2.6096(14) . ?
Mo4 Cl3 2.424(3) . ?
Mo5 Mo6 2.6235(11) . ?
Mo5 Br1 2.6075(14) . ?
Mo5 Br3 2.6116(13) . ?
Mo5 Br5 2.6128(14) . ?
Mo5 Br7 2.6120(14) . ?
Mo5 Cl4 2.431(3) . ?
Mo6 Br3 2.6130(14) . ?
Mo6 Br6 2.6118(14) . ?
Mo6 Br7 2.6142(14) . ?
Mo6 Br8 2.6086(14) . ?
Mo6 Cl5 2.427(3) . ?
Na3 O3 2.356(8) . ?
Na3 O23 2.431(8) 1_556 ?
Na3 O78 2.376(8) 1_655 ?
Na3 O43 2.495(8) 1_655 ?
Na3 O60 2.365(8) 1_656 ?
Na3 O64 2.467(8) 1_656 ?
Na1 O65 2.399(9) 1_655 ?
Na1 O30 2.378(9) . ?
Na1 O32W 2.523(12) . ?
Na1 O31W 2.372(13) . ?
Na1 O33W 2.556(16) . ?
Na1 O30W 2.459(18) . ?
O5 C7 1.427(11) . ?
O5 C4 1.416(11) . ?
O3 C2 1.435(11) . ?
O42 C54 1.428(12) . ?
O42 C96 1.415(12) . ?
O29 C33 1.429(13) . ?
O12 C15 1.412(13) . ?
O49 C60 1.416(12) . ?
O49 C63 1.404(13) . ?
O13 C19 1.396(12) . ?
O13 C16 1.436(12) . ?
O7AA C43 1.406(12) . ?
O7AA C40 1.441(11) . ?
O74 C89 1.423(12) . ?
O39 C1 1.431(12) . ?
O39 C46 1.438(11) . ?
O46 C51 1.395(13) . ?
O46 C57 1.449(12) . ?
O23 C26 1.429(12) . ?
O78 C95 1.418(12) . ?
O76 C93 1.418(11) . ?
O76 C90 1.415(11) . ?
O68 C83 1.427(13) . ?
O2 C1 1.416(12) . ?
O2 C5 1.444(12) . ?
O4 C3 1.447(12) . ?
O54 C66 1.401(13) . ?
O54 C62 1.445(14) . ?
O79 C96 1.410(12) . ?
O79 C92 1.429(13) . ?
O24 C27 1.421(12) . ?
O66 C78 1.411(12) . ?
O66 C81 1.429(12) . ?
O43 C53 1.427(12) . ?
O63 C78 1.413(13) . ?
O63 C74 1.440(14) . ?
O63 Na5 2.461(11) 1_554 ?
O35 C10 1.416(11) . ?
O35 C13 1.404(11) . ?
O28 C34 1.409(12) . ?
O28 C37 1.413(12) . ?
O19 C25 1.441(12) . ?
O19 C22 1.456(12) . ?
O55 C66 1.422(13) . ?
O55 C69 1.428(13) . ?
O65 C77 1.411(13) . ?
O25 C28 1.438(12) . ?
O25 C31 1.422(13) . ?
O22 C25 1.402(13) . ?
O22 C29 1.460(14) . ?
O11 C14 1.407(12) . ?
O11 Na7 2.46(2) 1_655 ?
O18 C21 1.417(12) . ?
O59 C70 1.449(14) . ?
O72 C88 1.432(12) . ?
O61 C75 1.421(13) . ?
O61 C72 1.417(13) . ?
O8 C9 1.448(12) . ?
O52 C64 1.402(14) . ?
O32 C39 1.439(12) . ?
O48 C60 1.390(13) . ?
O48 C56 1.444(12) . ?
O60 C71 1.417(12) . ?
O77 C94 1.427(12) . ?
O16 C19 1.439(13) . ?
O16 C23 1.446(15) . ?
O71 C84 1.401(12) . ?
O71 C87 1.433(13) . ?
O31 C38 1.429(12) . ?
O31 Na4 2.602(16) 1_655 ?
O15 C17 1.450(13) . ?
O15 C13 1.411(12) . ?
O58 C68 1.425(15) . ?
O58 C72 1.420(13) . ?
O67 C82 1.431(13) . ?
O38 C45 1.422(13) . ?
O7 C8 1.423(12) . ?
O7 Na8 2.405(13) 1_655 ?
O6 C7 1.414(12) . ?
O6 C11 1.432(13) . ?
O45 C50 1.462(12) . ?
O45 C51 1.426(13) . ?
O45 Na6 2.779(14) . ?
O37 C44 1.416(13) . ?
O33 C41 1.453(13) . ?
O33 C37 1.408(12) . ?
O36 C47 1.45(2) . ?
O36 C43 1.427(13) . ?
O36 Na7 2.54(2) 2_757 ?
O69 C84 1.415(14) . ?
O69 C80 1.431(15) . ?
O30 C32 1.392(13) . ?
O17 C20 1.434(13) . ?
O17 Na2 2.744(16) 2_846 ?
C94 C93 1.525(13) . ?
C94 C95 1.500(14) . ?
O44 C52 1.434(13) . ?
O44 Na8 2.375(13) . ?
O51 C58 1.402(13) . ?
O64 C76 1.427(12) . ?
O47 C55 1.449(13) . ?
O47 Na4 2.709(15) 2_747 ?
O73 C90 1.411(12) . ?
O73 C86 1.442(13) . ?
O50 C59 1.447(13) . ?
O50 Na7 2.309(19) . ?
O53 C65 1.419(13) . ?
O26 C31 1.396(13) . ?
O26 C35 1.462(15) . ?
O26 Na2 2.940(16) . ?
C89 C88 1.527(14) . ?
C89 C90 1.531(14) . ?
C66 C65 1.527(16) . ?
C53 C54 1.516(14) . ?
C53 C52 1.536(14) . ?
C1 C2 1.519(14) . ?
C93 C92 1.522(14) . ?
C3 C2 1.512(13) . ?
C3 C4 1.520(13) . ?
C7 C8 1.511(14) . ?
C54 C50 1.526(15) . ?
C14 C15 1.531(14) . ?
C14 C13 1.521(14) . ?
C45 C44 1.530(14) . ?
C45 C46 1.519(14) . ?
C60 C59 1.535(15) . ?
C47 C46 1.52(2) . ?
C47 C48 1.47(3) . ?
C33 C34 1.519(14) . ?
C33 C32 1.520(15) . ?
C75 C76 1.523(14) . ?
C75 C74 1.568(15) . ?
O10 C12 1.419(15) . ?
O10 Na4 2.702(17) 2_747 ?
C70 C71 1.511(15) . ?
C70 C69 1.513(14) . ?
C19 C20 1.518(15) . ?
C27 C26 1.535(14) . ?
C27 C28 1.527(13) . ?
C64 C63 1.529(15) . ?
C64 C65 1.515(18) . ?
C20 C21 1.530(15) . ?
C96 C95 1.545(14) . ?
C9 C10 1.514(14) . ?
C9 C8 1.526(14) . ?
C76 C77 1.549(14) . ?
C43 C44 1.525(15) . ?
C43 Na7 3.11(2) 2_757 ?
C30 O21 1.402(17) . ?
C30 C29 1.511(16) . ?
C21 C22 1.509(15) . ?
C88 C87 1.525(14) . ?
C77 C78 1.535(15) . ?
C26 C25 1.510(14) . ?
C50 C49 1.522(18) . ?
C39 C40 1.499(14) . ?
C39 C38 1.515(14) . ?
C28 C29 1.534(15) . ?
C92 C91 1.524(16) . ?
C84 C83 1.535(17) . ?
C34 C35 1.550(17) . ?
C4 C5 1.547(15) . ?
C5 C6 1.546(16) . ?
C63 C62 1.550(15) . ?
O21 Na5 2.414(14) 1_554 ?
C80 C81 1.488(17) . ?
C80 C79 1.518(17) . ?
C87 C86 1.521(15) . ?
C17 C16 1.511(15) . ?
C17 C18 1.527(15) . ?
C15 C16 1.527(13) . ?
O62 C73 1.44(2) . ?
O62 Na5 2.492(16) 1_554 ?
C52 C51 1.534(16) . ?
C74 C73 1.506(17) . ?
C10 C11 1.509(13) . ?
C41 C40 1.521(14) . ?
C41 C42 1.490(16) . ?
C22 C23 1.549(15) . ?
C82 C83 1.527(15) . ?
C82 C81 1.546(15) . ?
C55 C56 1.512(14) . ?
C71 C72 1.508(16) . ?
C58 C57 1.524(14) . ?
C58 C59 1.509(15) . ?
O75 C85 1.403(17) . ?
C11 C12 1.521(14) . ?
C32 C31 1.548(15) . ?
C57 C56 1.533(14) . ?
C69 C68 1.511(18) . ?
C86 C85 1.522(15) . ?
C68 C67 1.537(17) . ?
C37 C38 1.511(15) . ?
C35 C36 1.513(18) . ?
C62 C61 1.504(17) . ?
C23 C24 1.50(2) . ?
O20 C24 1.44(3) . ?
O80 C91 1.41(2) . ?
O56 C61 1.376(17) . ?
O70 C79 1.44(3) . ?
C49 O41 1.50(2) . ?
O57 C67 1.34(2) . ?
C18 O14 1.44(3) . ?
C48 O40 1.30(3) . ?
C6 O1 1.49(2) . ?
C36 O27 1.42(3) . ?
C42 O34 1.413(19) . ?
O41 Na6 2.449(19) . ?
O27 Na2 2.52(3) . ?
O6W Na5 2.355(15) . ?
Na8 O9W 2.61(2) 1_455 ?
Na8 O15W 2.19(2) . ?
Na8 O18W 2.40(3) . ?
O1W Na4 1.636(19) . ?
Na2 O26W 2.56(2) . ?
Na2 O28W 2.38(3) . ?
Na2 O0AA 2.24(3) . ?
O21W Na7 1.98(2) 2_757 ?
O24W Na5 2.40(2) 1_554 ?
O13W Na6 2.34(2) . ?
O35W Na7 1.66(3) 1_655 ?
O34W Na5 2.51(2) 1_554 ?
O12W Na6 2.53(3) . ?
O16W Na6 2.46(3) . ?
O16W Na4 2.71(3) 2_747 ?
Na6 Na4 3.870(17) 2_747 ?

loop_
_twin_individual_id
_twin_individual_mass_fraction_refined
1 0.972(8)
2 0.028(8)
